data_4131280
loop_
_publ_author_name
'Vollmer, Matthew V.'
'Xie, Jing'
'Lu, Connie C.'

_publ_section_title
;
 Stable Dihydrogen Complexes of Cobalt(-I) Suggest an Inverse
 trans-Influence of Lewis Acidic Group 13 Metalloligands.
;
_journal_issue 19
_journal_name_full 'Journal of the American Chemical Society'
_journal_page_first 6570
_journal_page_last 6573
_journal_paper_doi 10.1021/jacs.7b02870
_journal_volume 139
_journal_year 2017
_chemical_formula_moiety '2(C39 H60 Al Co N4 P3), C12 H29 Li O6, C12 H30 Li O6, C5 H12, C5 H11'
_chemical_formula_sum 'C112 H202 Al2 Co2 Li2 N8 O12 P6'
_chemical_formula_weight 2224.32
_space_group_crystal_system monoclinic
_space_group_IT_number 7
_space_group_name_Hall 'P -2yac'
_space_group_name_H-M_alt 'P 1 n 1'
_atom_sites_solution_hydrogens geom
_audit_creation_method SHELXL-2014/7
_cell_angle_alpha 90
_cell_angle_beta 93.498(7)
_cell_angle_gamma 90
_cell_formula_units_Z 2
_cell_length_a 12.3678(18)
_cell_length_b 13.938(2)
_cell_length_c 36.575(6)
_cell_measurement_reflns_used 9822
_cell_measurement_temperature 173(2)
_cell_measurement_theta_max 61.325
_cell_measurement_theta_min 4.447
_cell_volume 6293.1(16)
_computing_structure_refinement 'SHELXL-2014/7 (Sheldrick, 2014)'
_diffrn_ambient_temperature 173(2)
_diffrn_measured_fraction_theta_full 0.999
_diffrn_measured_fraction_theta_max 0.998
_diffrn_measurement_device_type BrukerPhoton
_diffrn_radiation_type MoK\a
_diffrn_radiation_wavelength 0.71073
_diffrn_reflns_av_R_equivalents 0.0690
_diffrn_reflns_av_unetI/netI 0.0633
_diffrn_reflns_Laue_measured_fraction_full 0.999
_diffrn_reflns_Laue_measured_fraction_max 0.998
_diffrn_reflns_limit_h_max 17
_diffrn_reflns_limit_h_min -17
_diffrn_reflns_limit_k_max 19
_diffrn_reflns_limit_k_min -19
_diffrn_reflns_limit_l_max 52
_diffrn_reflns_limit_l_min -38
_diffrn_reflns_number 136632
_diffrn_reflns_point_group_measured_fraction_full 0.894
_diffrn_reflns_point_group_measured_fraction_max 0.820
_diffrn_reflns_theta_full 25.242
_diffrn_reflns_theta_max 30.517
_diffrn_reflns_theta_min 2.204
_exptl_absorpt_coefficient_mu 0.410
_exptl_absorpt_correction_T_max 0.7461
_exptl_absorpt_correction_T_min 0.7085
_exptl_absorpt_correction_type multi-scan
_exptl_absorpt_process_details North1962
_exptl_crystal_colour yellow
_exptl_crystal_density_diffrn 1.174
_exptl_crystal_description plate
_exptl_crystal_F_000 2404
_exptl_crystal_size_max 0.120
_exptl_crystal_size_mid 0.100
_exptl_crystal_size_min 0.050
_refine_diff_density_max 1.235
_refine_diff_density_min -0.920
_refine_diff_density_rms 0.086
_refine_ls_abs_structure_details
;
 Refined as an inversion twin.
;
_refine_ls_abs_structure_Flack 0.060(14)
_refine_ls_extinction_method none
_refine_ls_goodness_of_fit_ref 1.070
_refine_ls_hydrogen_treatment constr
_refine_ls_matrix_type full
_refine_ls_number_parameters 1283
_refine_ls_number_reflns 31541
_refine_ls_number_restraints 5
_refine_ls_restrained_S_all 1.071
_refine_ls_R_factor_all 0.0817
_refine_ls_R_factor_gt 0.0624
_refine_ls_shift/su_max 0.019
_refine_ls_shift/su_mean 0.000
_refine_ls_structure_factor_coef Fsqd
_refine_ls_weighting_details 'w=1/[\s^2^(Fo^2^)+(0.0643P)^2^+8.1355P] where P=(Fo^2^+2Fc^2^)/3'
_refine_ls_weighting_scheme calc
_refine_ls_wR_factor_gt 0.1445
_refine_ls_wR_factor_ref 0.1543
_reflns_Friedel_coverage 0.641
_reflns_Friedel_fraction_full 0.788
_reflns_Friedel_fraction_max 0.641
_reflns_number_gt 25885
_reflns_number_total 31543
_reflns_threshold_expression 'I > 2\s(I)'
_cod_data_source_file ja7b02870_si_001.cif
_cod_data_source_block mo_16285_0m
_cod_original_cell_volume 6293.1(17)
_cod_original_sg_symbol_H-M 'P n'
_cod_database_code 4131280
_shelx_shelxl_version_number 2014/7
_shelx_space_group_comment
;
The symmetry employed for this shelxl refinement is uniquely defined
by the following loop, which should always be used as a source of
symmetry information in preference to the above space-group names.
They are only intended as comments.
;
_shelx_estimated_absorpt_t_min 0.952
_shelx_estimated_absorpt_t_max 0.980

loop_
_space_group_symop_operation_xyz
'x, y, z'
'x+1/2, -y, z+1/2'

loop_
_atom_site_label
_atom_site_type_symbol
_atom_site_fract_x
_atom_site_fract_y
_atom_site_fract_z
_atom_site_U_iso_or_equiv
_atom_site_adp_type
_atom_site_occupancy
_atom_site_site_symmetry_order
_atom_site_calc_flag
_atom_site_refinement_flags_posn
_atom_site_refinement_flags_adp
Co1 Co 0.06580(4) 1.04410(4) 0.34465(2) 0.01476(12) Uani 1 1 d . .
Li1 Li 0.6096(7) 0.5540(6) 0.3770(3) 0.0219(18) Uani 1 1 d . .
Co2 Co 0.62976(5) 0.51349(5) 0.65092(2) 0.02051(14) Uani 1 1 d . .
Li2 Li 1.1214(7) 0.9978(6) 0.6156(2) 0.0198(16) Uani 1 1 d . .
P2 P 0.13355(10) 1.13495(9) 0.38732(4) 0.0191(2) Uani 1 1 d . .
P3 P 0.17598(10) 0.95768(9) 0.31568(4) 0.0179(2) Uani 1 1 d . .
P4 P -0.10061(9) 1.00053(9) 0.34521(3) 0.0161(2) Uani 1 1 d . .
P5 P 0.65455(11) 0.36425(10) 0.63942(4) 0.0254(3) Uani 1 1 d . .
Al5 Al 0.09291(10) 0.91971(9) 0.39241(4) 0.0128(2) Uani 1 1 d . .
P6 P 0.61808(10) 0.56074(11) 0.70626(4) 0.0263(3) Uani 1 1 d . .
Al6 Al 0.82628(11) 0.50944(10) 0.66786(4) 0.0149(3) Uani 1 1 d . .
N1 N -0.0504(3) 0.8958(3) 0.40655(11) 0.0165(8) Uani 1 1 d . .
N2 N 0.1870(3) 0.9793(3) 0.42869(12) 0.0189(8) Uani 1 1 d . .
N3 N 0.1166(3) 0.8016(3) 0.43753(11) 0.0180(8) Uani 1 1 d . .
N4 N 0.1569(3) 0.8168(3) 0.36710(11) 0.0174(8) Uani 1 1 d . .
N7 N 0.8869(3) 0.5714(3) 0.62742(11) 0.0174(8) Uani 1 1 d . .
P7 P 0.67501(10) 0.61784(10) 0.61164(4) 0.0220(3) Uani 1 1 d . .
N8 N 0.8567(3) 0.3751(3) 0.67287(12) 0.0196(8) Uani 1 1 d . .
N9 N 1.0111(3) 0.5060(3) 0.68370(11) 0.0169(8) Uani 1 1 d . .
O9 O 0.7505(4) 0.5654(4) 0.34501(15) 0.0471(12) Uani 1 1 d . .
N10 N 0.8380(3) 0.5800(3) 0.71276(12) 0.0207(8) Uani 1 1 d . .
O10 O 0.7391(4) 0.5746(3) 0.41825(14) 0.0447(12) Uani 1 1 d . .
O11 O 0.4740(4) 0.5581(3) 0.41178(13) 0.0384(10) Uani 1 1 d . .
O12 O 0.5126(4) 0.5177(4) 0.32624(13) 0.0432(11) Uani 1 1 d . .
O13 O 0.6047(4) 0.4052(3) 0.38004(14) 0.0442(11) Uani 1 1 d . .
O15 O 0.9985(4) 0.9757(3) 0.57441(12) 0.0400(10) Uani 1 1 d . .
O16 O 1.1924(4) 1.0502(3) 0.56823(12) 0.0373(10) Uani 1 1 d . .
C1 C -0.1652(4) 0.9103(4) 0.31247(14) 0.0236(10) Uani 1 1 d . .
H1 H -0.2417 0.9015 0.3193 0.028 Uiso 1 1 calc R U
C2 C -0.1083(5) 0.8128(4) 0.31776(17) 0.0298(12) Uani 1 1 d . .
H2A H -0.1471 0.7644 0.3026 0.045 Uiso 1 1 calc R U
H2B H -0.1080 0.7940 0.3436 0.045 Uiso 1 1 calc R U
H2C H -0.0336 0.8179 0.3105 0.045 Uiso 1 1 calc R U
C3 C -0.1698(5) 0.9409(4) 0.27252(16) 0.0336(13) Uani 1 1 d . .
H3A H -0.1942 0.8869 0.2570 0.050 Uiso 1 1 calc R U
H3B H -0.0975 0.9611 0.2660 0.050 Uiso 1 1 calc R U
H3C H -0.2205 0.9945 0.2688 0.050 Uiso 1 1 calc R U
C4 C -0.1428(4) 0.9439(3) 0.38824(14) 0.0190(9) Uani 1 1 d . .
H4A H -0.1708 0.9936 0.4046 0.023 Uiso 1 1 calc R U
H4B H -0.2015 0.8970 0.3825 0.023 Uiso 1 1 calc R U
C5 C 0.3757(5) 0.9748(4) 0.35541(18) 0.0318(13) Uani 1 1 d . .
H5A H 0.4549 0.9734 0.3550 0.048 Uiso 1 1 calc R U
H5B H 0.3507 0.9167 0.3674 0.048 Uiso 1 1 calc R U
H5C H 0.3536 1.0314 0.3690 0.048 Uiso 1 1 calc R U
C6 C 0.3257(4) 0.9791(4) 0.31602(16) 0.0251(11) Uani 1 1 d . .
H6 H 0.3577 0.9255 0.3021 0.030 Uiso 1 1 calc R U
C7 C 0.3576(5) 1.0731(5) 0.2979(2) 0.0382(14) Uani 1 1 d . .
H7A H 0.4359 1.0828 0.3018 0.057 Uiso 1 1 calc R U
H7B H 0.3194 1.1267 0.3087 0.057 Uiso 1 1 calc R U
H7C H 0.3379 1.0701 0.2716 0.057 Uiso 1 1 calc R U
C8 C 0.1445(5) 0.9386(4) 0.26521(14) 0.0267(11) Uani 1 1 d . .
H8 H 0.0771 0.8988 0.2635 0.032 Uiso 1 1 calc R U
C9 C 0.1152(5) 1.0314(4) 0.24388(16) 0.0337(13) Uani 1 1 d . .
H9A H 0.0886 1.0151 0.2189 0.051 Uiso 1 1 calc R U
H9B H 0.1797 1.0720 0.2431 0.051 Uiso 1 1 calc R U
H9C H 0.0587 1.0660 0.2561 0.051 Uiso 1 1 calc R U
C10 C 0.2280(6) 0.8813(5) 0.24490(17) 0.0373(14) Uani 1 1 d . .
H10A H 0.1984 0.8668 0.2200 0.056 Uiso 1 1 calc R U
H10B H 0.2444 0.8213 0.2580 0.056 Uiso 1 1 calc R U
H10C H 0.2944 0.9192 0.2436 0.056 Uiso 1 1 calc R U
C109 C 0.6881(15) 1.1009(13) 0.5066(5) 0.148(2) Uani 1 1 d D .
H10D H 0.7205 1.0415 0.4972 0.177 Uiso 1 1 calc R U
H10E H 0.7461 1.1360 0.5209 0.177 Uiso 1 1 calc R U
C11 C 0.2349(5) 1.2273(4) 0.37362(16) 0.0278(11) Uani 1 1 d . .
H11 H 0.2995 1.1897 0.3667 0.033 Uiso 1 1 calc R U
C12 C 0.2774(6) 1.2949(4) 0.4043(2) 0.0404(16) Uani 1 1 d . .
H12A H 0.3441 1.3260 0.3972 0.061 Uiso 1 1 calc R U
H12B H 0.2927 1.2580 0.4269 0.061 Uiso 1 1 calc R U
H12C H 0.2227 1.3439 0.4085 0.061 Uiso 1 1 calc R U
C112 C 0.5826(15) 1.1189(12) 0.4430(5) 0.148(2) Uani 1 1 d . .
H1AA H 0.5073 1.1403 0.4438 0.222 Uiso 1 1 calc R U
H1AB H 0.5855 1.0488 0.4445 0.222 Uiso 1 1 calc R U
H1AC H 0.6116 1.1400 0.4200 0.222 Uiso 1 1 calc R U
C111 C 0.6163(16) 1.0137(12) 0.5615(5) 0.148(2) Uani 1 1 d D .
H1BA H 0.5465 0.9832 0.5652 0.222 Uiso 1 1 calc R U
H1BB H 0.6392 1.0514 0.5832 0.222 Uiso 1 1 calc R U
H1BC H 0.6706 0.9643 0.5574 0.222 Uiso 1 1 calc R U
C110 C 0.6493(16) 1.1615(12) 0.4748(5) 0.148(2) Uani 1 1 d . .
H11A H 0.7141 1.1909 0.4648 0.177 Uiso 1 1 calc R U
H11B H 0.6064 1.2146 0.4846 0.177 Uiso 1 1 calc R U
C13 C 0.1978(6) 1.2839(4) 0.33912(19) 0.0425(17) Uani 1 1 d . .
H13A H 0.2536 1.3307 0.3336 0.064 Uiso 1 1 calc R U
H13B H 0.1301 1.3175 0.3433 0.064 Uiso 1 1 calc R U
H13C H 0.1860 1.2396 0.3184 0.064 Uiso 1 1 calc R U
C14 C 0.0487(5) 1.2089(4) 0.41789(17) 0.0307(12) Uani 1 1 d . .
H14 H 0.0996 1.2450 0.4352 0.037 Uiso 1 1 calc R U
O14 O 0.5629(4) 0.6989(3) 0.37628(16) 0.0480(13) Uani 1 1 d . .
C15 C -0.0217(5) 1.2824(4) 0.3970(2) 0.0412(16) Uani 1 1 d . .
H15A H -0.0721 1.3112 0.4136 0.062 Uiso 1 1 calc R U
H15B H -0.0628 1.2508 0.3767 0.062 Uiso 1 1 calc R U
H15C H 0.0243 1.3325 0.3874 0.062 Uiso 1 1 calc R U
C16 C -0.0191(5) 1.1433(5) 0.44092(19) 0.0386(15) Uani 1 1 d . .
H16A H -0.0559 1.1818 0.4588 0.058 Uiso 1 1 calc R U
H16B H 0.0282 1.0963 0.4538 0.058 Uiso 1 1 calc R U
H16C H -0.0731 1.1097 0.4249 0.058 Uiso 1 1 calc R U
C17 C 0.2210(4) 1.0780(4) 0.42461(15) 0.0230(10) Uani 1 1 d . .
H17A H 0.2978 1.0802 0.4184 0.028 Uiso 1 1 calc R U
H17B H 0.2141 1.1131 0.4479 0.028 Uiso 1 1 calc R U
O17 O 1.0758(3) 1.1411(3) 0.63309(11) 0.0282(8) Uani 1 1 d . .
C18 C 0.2515(4) 0.9233(4) 0.45198(14) 0.0209(10) Uani 1 1 d . .
O18 O 1.2586(3) 1.0363(3) 0.65228(12) 0.0376(10) Uani 1 1 d . .
C19 C 0.3483(4) 0.9533(4) 0.47165(16) 0.0286(11) Uani 1 1 d . .
H19 H 0.3728 1.0174 0.4692 0.034 Uiso 1 1 calc R U
O19 O 1.0240(4) 0.9328(3) 0.65664(12) 0.0394(10) Uani 1 1 d . .
C20 C 0.4071(5) 0.8904(5) 0.49420(17) 0.0331(13) Uani 1 1 d . .
H20 H 0.4716 0.9125 0.5069 0.040 Uiso 1 1 calc R U
O20 O 1.1767(4) 0.8507(3) 0.61684(13) 0.0402(10) Uani 1 1 d . .
C21 C 0.0158(4) 0.7740(4) 0.49390(14) 0.0240(10) Uani 1 1 d . .
H21 H 0.0769 0.7434 0.5058 0.029 Uiso 1 1 calc R U
C22 C 0.3752(5) 0.7967(5) 0.49887(17) 0.0344(13) Uani 1 1 d . .
H22 H 0.4168 0.7544 0.5145 0.041 Uiso 1 1 calc R U
C23 C 0.2787(4) 0.7652(4) 0.47979(15) 0.0274(11) Uani 1 1 d . .
H23 H 0.2552 0.7008 0.4824 0.033 Uiso 1 1 calc R U
C24 C 0.1236(4) 0.7126(3) 0.41666(14) 0.0200(10) Uani 1 1 d . .
C25 C 0.1491(4) 0.7251(3) 0.37959(14) 0.0198(10) Uani 1 1 d . .
C26 C 0.2189(4) 0.8273(4) 0.45749(14) 0.0201(9) Uani 1 1 d . .
C27 C 0.1631(4) 0.6412(4) 0.35909(16) 0.0254(11) Uani 1 1 d . .
H27 H 0.1827 0.6462 0.3344 0.030 Uiso 1 1 calc R U
C28 C 0.1488(5) 0.5514(4) 0.37429(18) 0.0334(13) Uani 1 1 d . .
H28 H 0.1591 0.4959 0.3598 0.040 Uiso 1 1 calc R U
C29 C 0.1199(5) 0.5406(4) 0.40984(19) 0.0326(13) Uani 1 1 d . .
H29 H 0.1082 0.4787 0.4197 0.039 Uiso 1 1 calc R U
C30 C 0.0220(4) 0.8099(3) 0.45858(14) 0.0190(9) Uani 1 1 d . .
C31 C -0.0811(5) 0.7830(4) 0.51197(15) 0.0298(12) Uani 1 1 d . .
H31 H -0.0864 0.7585 0.5360 0.036 Uiso 1 1 calc R U
C32 C -0.1678(4) 0.8280(4) 0.49402(15) 0.0274(11) Uani 1 1 d . .
H32 H -0.2336 0.8334 0.5060 0.033 Uiso 1 1 calc R U
C33 C -0.1629(4) 0.8659(4) 0.45914(14) 0.0215(10) Uani 1 1 d . .
H33 H -0.2247 0.8965 0.4477 0.026 Uiso 1 1 calc R U
C34 C -0.0659(4) 0.8590(3) 0.44038(13) 0.0176(9) Uani 1 1 d . .
C35 C -0.1917(5) 1.1733(4) 0.31332(17) 0.0308(12) Uani 1 1 d . .
H35A H -0.2388 1.2284 0.3172 0.046 Uiso 1 1 calc R U
H35B H -0.2108 1.1450 0.2893 0.046 Uiso 1 1 calc R U
H35C H -0.1160 1.1944 0.3144 0.046 Uiso 1 1 calc R U
C36 C -0.2065(4) 1.0992(4) 0.34287(16) 0.0239(11) Uani 1 1 d . .
H36 H -0.1955 1.1348 0.3665 0.029 Uiso 1 1 calc R U
C37 C -0.3248(4) 1.0639(4) 0.34156(18) 0.0314(12) Uani 1 1 d . .
H37A H -0.3734 1.1189 0.3436 0.047 Uiso 1 1 calc R U
H37B H -0.3341 1.0197 0.3620 0.047 Uiso 1 1 calc R U
H37C H -0.3420 1.0306 0.3183 0.047 Uiso 1 1 calc R U
C38 C 0.6062(4) 0.6079(4) 0.56476(15) 0.0269(11) Uani 1 1 d . .
H38 H 0.6339 0.5469 0.5544 0.032 Uiso 1 1 calc R U
C39 C 0.6356(5) 0.6864(5) 0.53761(17) 0.0369(14) Uani 1 1 d . .
H39A H 0.6003 0.6725 0.5135 0.055 Uiso 1 1 calc R U
H39B H 0.7143 0.6879 0.5358 0.055 Uiso 1 1 calc R U
H39C H 0.6108 0.7488 0.5462 0.055 Uiso 1 1 calc R U
C40 C 0.4818(4) 0.5959(5) 0.56373(18) 0.0368(14) Uani 1 1 d . .
H40A H 0.4543 0.5813 0.5386 0.055 Uiso 1 1 calc R U
H40B H 0.4488 0.6555 0.5719 0.055 Uiso 1 1 calc R U
H40C H 0.4635 0.5433 0.5800 0.055 Uiso 1 1 calc R U
C41 C 0.8187(4) 0.6122(4) 0.59765(15) 0.0227(10) Uani 1 1 d . .
H41A H 0.8225 0.5721 0.5754 0.027 Uiso 1 1 calc R U
H41B H 0.8444 0.6775 0.5919 0.027 Uiso 1 1 calc R U
C42 C 0.7727(4) 0.3052(4) 0.66436(16) 0.0259(11) Uani 1 1 d . .
H42A H 0.7495 0.2759 0.6873 0.031 Uiso 1 1 calc R U
H42B H 0.8010 0.2536 0.6490 0.031 Uiso 1 1 calc R U
C43 C 0.6796(5) 0.3165(4) 0.59276(16) 0.0355(14) Uani 1 1 d . .
H43 H 0.6908 0.2457 0.5951 0.043 Uiso 1 1 calc R U
C44 C 0.5829(6) 0.3331(6) 0.5649(2) 0.052(2) Uani 1 1 d . .
H44A H 0.6046 0.3182 0.5402 0.078 Uiso 1 1 calc R U
H44B H 0.5600 0.4003 0.5659 0.078 Uiso 1 1 calc R U
H44C H 0.5227 0.2914 0.5709 0.078 Uiso 1 1 calc R U
C45 C 0.7820(5) 0.3593(5) 0.57829(17) 0.0364(14) Uani 1 1 d . .
H45A H 0.8073 0.3183 0.5588 0.055 Uiso 1 1 calc R U
H45B H 0.8383 0.3636 0.5983 0.055 Uiso 1 1 calc R U
H45C H 0.7662 0.4236 0.5685 0.055 Uiso 1 1 calc R U
C46 C 0.5467(5) 0.2771(5) 0.6540(2) 0.0426(16) Uani 1 1 d . .
H46 H 0.5520 0.2789 0.6814 0.051 Uiso 1 1 calc R U
C47 C 0.5634(7) 0.1740(5) 0.6443(3) 0.061(2) Uani 1 1 d . .
H47A H 0.5109 0.1341 0.6563 0.092 Uiso 1 1 calc R U
H47B H 0.6371 0.1544 0.6525 0.092 Uiso 1 1 calc R U
H47C H 0.5533 0.1661 0.6177 0.092 Uiso 1 1 calc R U
C48 C 0.4309(5) 0.3105(7) 0.6428(3) 0.067(3) Uani 1 1 d . .
H48A H 0.3793 0.2748 0.6569 0.101 Uiso 1 1 calc R U
H48B H 0.4153 0.2986 0.6166 0.101 Uiso 1 1 calc R U
H48C H 0.4243 0.3792 0.6478 0.101 Uiso 1 1 calc R U
C49 C 0.9436(4) 0.3458(3) 0.69497(14) 0.0193(9) Uani 1 1 d . .
C50 C 0.9576(4) 0.2551(4) 0.71149(14) 0.0239(10) Uani 1 1 d . .
H50 H 0.9042 0.2069 0.7068 0.029 Uiso 1 1 calc R U
C51 C 1.0483(5) 0.2349(4) 0.73448(16) 0.0289(12) Uani 1 1 d . .
H51 H 1.0551 0.1732 0.7454 0.035 Uiso 1 1 calc R U
C52 C 1.1283(5) 0.3017(4) 0.74178(16) 0.0300(12) Uani 1 1 d . .
H52 H 1.1895 0.2870 0.7578 0.036 Uiso 1 1 calc R U
C53 C 1.1177(4) 0.3927(4) 0.72498(15) 0.0274(11) Uani 1 1 d . .
H53 H 1.1728 0.4395 0.7294 0.033 Uiso 1 1 calc R U
C54 C 1.0280(4) 0.4142(3) 0.70227(14) 0.0197(9) Uani 1 1 d . .
C55 C 1.0281(4) 0.5880(3) 0.70772(14) 0.0190(9) Uani 1 1 d . .
C56 C 1.1287(4) 0.6280(4) 0.71533(14) 0.0224(10) Uani 1 1 d . .
H56 H 1.1895 0.6039 0.7036 0.027 Uiso 1 1 calc R U
C57 C 1.1420(4) 0.7042(4) 0.74035(15) 0.0235(10) Uani 1 1 d . .
H57 H 1.2116 0.7308 0.7462 0.028 Uiso 1 1 calc R U
C58 C 1.0511(4) 0.7396(4) 0.75624(15) 0.0251(11) Uani 1 1 d . .
H58 H 1.0591 0.7915 0.7731 0.030 Uiso 1 1 calc R U
C59 C 0.9481(4) 0.7011(4) 0.74819(14) 0.0216(10) Uani 1 1 d . .
H59 H 0.8873 0.7271 0.7594 0.026 Uiso 1 1 calc R U
C60 C 0.9343(4) 0.6232(3) 0.72333(13) 0.0182(9) Uani 1 1 d . .
C61 C 0.7416(4) 0.6162(4) 0.72947(15) 0.0269(11) Uani 1 1 d . .
H61A H 0.7380 0.6869 0.7270 0.032 Uiso 1 1 calc R U
H61B H 0.7454 0.6002 0.7559 0.032 Uiso 1 1 calc R U
C62 C 0.5213(4) 0.6638(5) 0.71377(18) 0.0373(14) Uani 1 1 d . .
H62 H 0.5539 0.7211 0.7022 0.045 Uiso 1 1 calc R U
C63 C 0.4097(5) 0.6518(6) 0.6944(2) 0.0486(18) Uani 1 1 d . .
H63A H 0.3689 0.7117 0.6960 0.073 Uiso 1 1 calc R U
H63B H 0.3708 0.6000 0.7061 0.073 Uiso 1 1 calc R U
H63C H 0.4176 0.6358 0.6686 0.073 Uiso 1 1 calc R U
C64 C 0.5094(6) 0.6915(6) 0.7537(2) 0.056(2) Uani 1 1 d . .
H64A H 0.4660 0.7502 0.7547 0.084 Uiso 1 1 calc R U
H64B H 0.5813 0.7027 0.7657 0.084 Uiso 1 1 calc R U
H64C H 0.4734 0.6395 0.7662 0.084 Uiso 1 1 calc R U
C65 C 0.5842(5) 0.4756(5) 0.74397(16) 0.0379(15) Uani 1 1 d . .
H65 H 0.5848 0.5132 0.7673 0.045 Uiso 1 1 calc R U
C66 C 0.6731(6) 0.3997(6) 0.74851(18) 0.0467(17) Uani 1 1 d . .
H66A H 0.6573 0.3563 0.7686 0.070 Uiso 1 1 calc R U
H66B H 0.7431 0.4311 0.7541 0.070 Uiso 1 1 calc R U
H66C H 0.6760 0.3629 0.7257 0.070 Uiso 1 1 calc R U
C67 C 0.4734(6) 0.4311(7) 0.7378(2) 0.055(2) Uani 1 1 d . .
H67A H 0.4667 0.3768 0.7545 0.083 Uiso 1 1 calc R U
H67B H 0.4636 0.4085 0.7124 0.083 Uiso 1 1 calc R U
H67C H 0.4178 0.4790 0.7423 0.083 Uiso 1 1 calc R U
C68 C 1.0607(4) 0.5132(3) 0.64892(14) 0.0181(9) Uani 1 1 d . .
C69 C 1.1664(4) 0.4864(4) 0.64346(16) 0.0243(10) Uani 1 1 d . .
H69 H 1.2088 0.4566 0.6628 0.029 Uiso 1 1 calc R U
C70 C 1.2116(4) 0.5025(4) 0.60996(16) 0.0287(12) Uani 1 1 d . .
H70 H 1.2846 0.4852 0.6065 0.034 Uiso 1 1 calc R U
C71 C 1.1469(4) 0.5448(4) 0.58162(16) 0.0295(12) Uani 1 1 d . .
H71 H 1.1769 0.5575 0.5588 0.035 Uiso 1 1 calc R U
C72 C 1.0382(4) 0.5689(4) 0.58633(15) 0.0232(10) Uani 1 1 d . .
H72 H 0.9955 0.5967 0.5666 0.028 Uiso 1 1 calc R U
C73 C 0.9919(4) 0.5523(3) 0.61997(13) 0.0185(9) Uani 1 1 d . .
C74 C 0.6721(5) 0.7521(4) 0.61852(18) 0.0329(13) Uani 1 1 d . .
H74 H 0.7007 0.7827 0.5963 0.039 Uiso 1 1 calc R U
C75 C 0.5572(5) 0.7925(5) 0.6230(2) 0.0448(17) Uani 1 1 d . .
H75A H 0.5622 0.8607 0.6294 0.067 Uiso 1 1 calc R U
H75B H 0.5232 0.7575 0.6425 0.067 Uiso 1 1 calc R U
H75C H 0.5133 0.7850 0.6000 0.067 Uiso 1 1 calc R U
C76 C 0.7470(5) 0.7808(5) 0.6516(2) 0.0399(15) Uani 1 1 d . .
H76A H 0.7508 0.8509 0.6532 0.060 Uiso 1 1 calc R U
H76B H 0.8197 0.7548 0.6487 0.060 Uiso 1 1 calc R U
H76C H 0.7185 0.7550 0.6740 0.060 Uiso 1 1 calc R U
C77 C 0.4429(6) 0.5747(7) 0.3021(2) 0.058(2) Uani 1 1 d . .
H77A H 0.4313 0.5417 0.2785 0.087 Uiso 1 1 calc R U
H77B H 0.4767 0.6372 0.2983 0.087 Uiso 1 1 calc R U
H77C H 0.3732 0.5839 0.3129 0.087 Uiso 1 1 calc R U
C78 C 0.4613(6) 0.4297(6) 0.3348(2) 0.0491(18) Uani 1 1 d . .
H78A H 0.4224 0.4029 0.3127 0.059 Uiso 1 1 calc R U
H78B H 0.4083 0.4405 0.3536 0.059 Uiso 1 1 calc R U
C79 C 0.5474(6) 0.3621(5) 0.3489(2) 0.053(2) Uani 1 1 d . .
H79A H 0.5145 0.3007 0.3561 0.064 Uiso 1 1 calc R U
H79B H 0.5980 0.3488 0.3296 0.064 Uiso 1 1 calc R U
C81 C 0.6949(9) 0.3510(6) 0.3923(3) 0.085(4) Uani 1 1 d . .
H81A H 0.7115 0.2931 0.3801 0.102 Uiso 1 1 calc R U
H81B H 0.7396 0.3720 0.4128 0.102 Uiso 1 1 calc R U
C80 C 0.1081(4) 0.6231(4) 0.43130(17) 0.0279(11) Uani 1 1 d . .
H80 H 0.0893 0.6171 0.4560 0.033 Uiso 1 1 calc R U
C82 C 1.3264(6) 0.9706(5) 0.6728(2) 0.0466(17) Uani 1 1 d . .
H82A H 1.3889 1.0049 0.6842 0.070 Uiso 1 1 calc R U
H82B H 1.3515 0.9207 0.6565 0.070 Uiso 1 1 calc R U
H82C H 1.2852 0.9409 0.6919 0.070 Uiso 1 1 calc R U
C83 C 1.2285(5) 1.1177(5) 0.67398(17) 0.0355(13) Uani 1 1 d . .
H83A H 1.2940 1.1480 0.6858 0.043 Uiso 1 1 calc R U
H83B H 1.1813 1.0966 0.6934 0.043 Uiso 1 1 calc R U
C84 C 1.1701(5) 1.1873(4) 0.64935(16) 0.0326(13) Uani 1 1 d . .
H84A H 1.1490 1.2442 0.6634 0.039 Uiso 1 1 calc R U
H84B H 1.2175 1.2087 0.6301 0.039 Uiso 1 1 calc R U
C85 C 1.0123(6) 1.2072(5) 0.61077(18) 0.0392(14) Uani 1 1 d . .
H85A H 0.9965 1.2642 0.6252 0.059 Uiso 1 1 calc R U
H85B H 0.9442 1.1765 0.6021 0.059 Uiso 1 1 calc R U
H85C H 1.0527 1.2263 0.5897 0.059 Uiso 1 1 calc R U
C86 C 0.7160(7) 0.6142(6) 0.4520(2) 0.060(2) Uani 1 1 d . .
H86A H 0.7835 0.6226 0.4672 0.089 Uiso 1 1 calc R U
H86B H 0.6675 0.5712 0.4645 0.089 Uiso 1 1 calc R U
H86C H 0.6808 0.6767 0.4481 0.089 Uiso 1 1 calc R U
C87 C 0.8226(6) 0.6265(6) 0.4018(3) 0.057(2) Uani 1 1 d . .
H87A H 0.8875 0.6308 0.4190 0.069 Uiso 1 1 calc R U
H87B H 0.7978 0.6924 0.3957 0.069 Uiso 1 1 calc R U
C88 C 0.8493(5) 0.5745(6) 0.3680(3) 0.056(2) Uani 1 1 d . .
H88A H 0.9041 0.6107 0.3550 0.067 Uiso 1 1 calc R U
H88B H 0.8790 0.5103 0.3743 0.067 Uiso 1 1 calc R U
C90 C 0.7657(7) 0.5182(8) 0.3118(2) 0.068(3) Uani 1 1 d . .
H90A H 0.8144 0.5561 0.2973 0.102 Uiso 1 1 calc R U
H90B H 0.6957 0.5108 0.2980 0.102 Uiso 1 1 calc R U
H90C H 0.7975 0.4548 0.3168 0.102 Uiso 1 1 calc R U
C89 C 0.1842(4) 0.8279(3) 0.32912(14) 0.0196(9) Uani 1 1 d . .
H89A H 0.1334 0.7899 0.3130 0.023 Uiso 1 1 calc R U
H89B H 0.2584 0.8036 0.3262 0.023 Uiso 1 1 calc R U
C91 C 1.3057(15) 0.3371(12) 0.5133(5) 0.148(2) Uani 1 1 d . .
H91A H 1.3293 0.2797 0.5005 0.222 Uiso 1 1 calc R U
H91B H 1.3518 0.3464 0.5357 0.222 Uiso 1 1 calc R U
H91C H 1.3113 0.3932 0.4974 0.222 Uiso 1 1 calc R U
C92 C 1.1905(15) 0.3247(13) 0.5228(5) 0.148(2) Uani 1 1 d . .
H92A H 1.1861 0.3378 0.5493 0.177 Uiso 1 1 calc R U
H92B H 1.1696 0.2569 0.5185 0.177 Uiso 1 1 calc R U
C93 C 1.1047(14) 0.3911(13) 0.5007(5) 0.148(2) Uani 1 1 d D .
H93A H 1.1257 0.4592 0.5040 0.177 Uiso 1 1 calc R U
H93B H 1.1046 0.3759 0.4742 0.177 Uiso 1 1 calc R U
C94 C 0.9960(14) 0.3766(13) 0.5133(5) 0.148(2) Uani 1 1 d D .
H94A H 0.9952 0.3904 0.5398 0.177 Uiso 1 1 calc R U
H94B H 0.9724 0.3095 0.5090 0.177 Uiso 1 1 calc R U
C95 C 0.9216(15) 0.4453(12) 0.4916(5) 0.148(2) Uani 1 1 d . .
H95A H 0.8468 0.4220 0.4917 0.222 Uiso 1 1 calc R U
H95B H 0.9434 0.4491 0.4664 0.222 Uiso 1 1 calc R U
H95C H 0.9264 0.5091 0.5029 0.222 Uiso 1 1 calc R U
C96 C 0.9738(7) 0.9778(6) 0.6859(2) 0.057(2) Uani 1 1 d . .
H96A H 0.9136 0.9379 0.6933 0.085 Uiso 1 1 calc R U
H96B H 0.9462 1.0408 0.6779 0.085 Uiso 1 1 calc R U
H96C H 1.0268 0.9857 0.7067 0.085 Uiso 1 1 calc R U
C97 C 1.0598(6) 0.8387(5) 0.66526(19) 0.0436(16) Uani 1 1 d . .
H97A H 0.9999 0.8012 0.6749 0.052 Uiso 1 1 calc R U
H97B H 1.1199 0.8411 0.6844 0.052 Uiso 1 1 calc R U
C98 C 1.0972(6) 0.7919(5) 0.6319(2) 0.0450(17) Uani 1 1 d . .
H98A H 1.1282 0.7281 0.6382 0.054 Uiso 1 1 calc R U
H98B H 1.0353 0.7829 0.6138 0.054 Uiso 1 1 calc R U
C99 C 1.2283(7) 0.8051(6) 0.5881(2) 0.0520(19) Uani 1 1 d . .
H99A H 1.2617 0.7451 0.5972 0.078 Uiso 1 1 calc R U
H99B H 1.2843 0.8475 0.5793 0.078 Uiso 1 1 calc R U
H99C H 1.1747 0.7910 0.5680 0.078 Uiso 1 1 calc R U
C100 C 1.3056(6) 1.0639(6) 0.5645(2) 0.0493(18) Uani 1 1 d . .
H10F H 1.3162 1.1062 0.5436 0.074 Uiso 1 1 calc R U
H10G H 1.3400 1.0018 0.5605 0.074 Uiso 1 1 calc R U
H10H H 1.3383 1.0932 0.5869 0.074 Uiso 1 1 calc R U
C101 C 1.1381(5) 1.0140(5) 0.53558(17) 0.0383(14) Uani 1 1 d . .
H10I H 1.1599 0.9467 0.5314 0.046 Uiso 1 1 calc R U
H10J H 1.1569 1.0529 0.5142 0.046 Uiso 1 1 calc R U
C102 C 1.0177(6) 1.0196(5) 0.54051(18) 0.0385(14) Uani 1 1 d . .
H10K H 0.9938 1.0874 0.5406 0.046 Uiso 1 1 calc R U
H10L H 0.9770 0.9858 0.5202 0.046 Uiso 1 1 calc R U
C103 C 0.8868(6) 0.9701(7) 0.5801(2) 0.056(2) Uani 1 1 d . .
H10M H 0.8499 0.9344 0.5599 0.085 Uiso 1 1 calc R U
H10N H 0.8566 1.0350 0.5810 0.085 Uiso 1 1 calc R U
H10O H 0.8764 0.9372 0.6032 0.085 Uiso 1 1 calc R U
C104 C 0.5957(6) 0.7702(6) 0.3507(3) 0.073(3) Uani 1 1 d . .
H10P H 0.6058 0.8319 0.3632 0.109 Uiso 1 1 calc R U
H10Q H 0.5396 0.7766 0.3307 0.109 Uiso 1 1 calc R U
H10R H 0.6639 0.7505 0.3406 0.109 Uiso 1 1 calc R U
C106 C 0.4549(5) 0.7145(5) 0.3878(3) 0.052(2) Uani 1 1 d . .
H10S H 0.4015 0.7021 0.3671 0.062 Uiso 1 1 calc R U
H10T H 0.4469 0.7820 0.3956 0.062 Uiso 1 1 calc R U
C105 C 0.6057(16) 1.0749(12) 0.5307(5) 0.148(2) Uani 1 1 d D .
H105 H 0.5360 1.1018 0.5253 0.177 Uiso 1 1 calc R U
C107 C 0.4344(6) 0.6499(6) 0.4184(2) 0.0504(18) Uani 1 1 d . .
H10U H 0.4702 0.6756 0.4413 0.060 Uiso 1 1 calc R U
H10V H 0.3556 0.6466 0.4216 0.060 Uiso 1 1 calc R U
C108 C 0.4478(7) 0.4938(6) 0.4396(2) 0.0507(18) Uani 1 1 d . .
H10W H 0.3689 0.4885 0.4401 0.076 Uiso 1 1 calc R U
H10X H 0.4777 0.5176 0.4633 0.076 Uiso 1 1 calc R U
H10Y H 0.4786 0.4306 0.4348 0.076 Uiso 1 1 calc R U

loop_
_atom_site_aniso_label
_atom_site_aniso_U_11
_atom_site_aniso_U_22
_atom_site_aniso_U_33
_atom_site_aniso_U_23
_atom_site_aniso_U_13
_atom_site_aniso_U_12
Co1 0.0142(3) 0.0132(3) 0.0168(3) 0.0002(2) 0.0007(2) -0.0004(2)
Li1 0.014(4) 0.020(4) 0.032(5) -0.006(3) 0.005(3) 0.001(3)
Co2 0.0132(3) 0.0294(3) 0.0190(3) 0.0046(3) 0.0008(2) -0.0043(3)
Li2 0.018(4) 0.024(4) 0.018(4) -0.003(3) 0.004(3) -0.002(3)
P2 0.0194(6) 0.0143(5) 0.0232(6) -0.0028(5) -0.0020(5) -0.0007(4)
P3 0.0186(6) 0.0169(5) 0.0185(6) 0.0006(5) 0.0041(5) 0.0010(4)
P4 0.0141(5) 0.0178(5) 0.0162(5) 0.0023(5) -0.0010(4) -0.0009(4)
P5 0.0203(6) 0.0277(7) 0.0272(7) 0.0037(6) -0.0056(5) -0.0103(5)
Al5 0.0130(6) 0.0117(6) 0.0137(6) -0.0016(5) 0.0006(5) 0.0004(5)
P6 0.0128(6) 0.0435(8) 0.0229(7) -0.0023(6) 0.0045(5) -0.0040(5)
Al6 0.0125(6) 0.0181(6) 0.0140(6) 0.0004(5) 0.0015(5) -0.0016(5)
N1 0.0153(18) 0.0181(18) 0.0162(19) 0.0036(15) 0.0008(15) 0.0029(15)
N2 0.021(2) 0.0146(17) 0.021(2) -0.0020(15) -0.0013(16) 0.0003(15)
N3 0.0193(19) 0.0183(18) 0.0166(19) 0.0024(15) 0.0023(16) 0.0032(15)
N4 0.024(2) 0.0115(17) 0.0174(19) 0.0002(15) 0.0060(16) 0.0011(15)
N7 0.0105(17) 0.0218(19) 0.020(2) 0.0015(16) 0.0004(15) -0.0011(14)
P7 0.0142(5) 0.0270(6) 0.0248(7) 0.0065(5) 0.0015(5) -0.0001(5)
N8 0.0175(19) 0.0191(19) 0.022(2) 0.0008(16) -0.0031(16) -0.0017(15)
N9 0.0127(17) 0.0197(18) 0.0180(19) -0.0013(15) -0.0003(15) -0.0004(14)
O9 0.026(2) 0.059(3) 0.057(3) 0.013(3) 0.010(2) 0.009(2)
N10 0.0104(17) 0.030(2) 0.022(2) -0.0050(17) 0.0023(16) -0.0036(16)
O10 0.034(2) 0.043(3) 0.056(3) -0.014(2) -0.008(2) 0.000(2)
O11 0.038(2) 0.036(2) 0.043(3) -0.003(2) 0.012(2) -0.0013(19)
O12 0.030(2) 0.065(3) 0.035(2) 0.002(2) 0.0021(19) -0.003(2)
O13 0.048(3) 0.031(2) 0.053(3) -0.009(2) 0.001(2) 0.005(2)
O15 0.039(2) 0.054(3) 0.028(2) 0.002(2) 0.0025(18) -0.013(2)
O16 0.036(2) 0.047(3) 0.030(2) -0.0090(19) 0.0093(18) -0.0064(19)
C1 0.019(2) 0.029(3) 0.023(3) 0.000(2) -0.003(2) -0.0040(19)
C2 0.028(3) 0.024(3) 0.035(3) -0.008(2) -0.007(2) -0.005(2)
C3 0.040(3) 0.038(3) 0.021(3) -0.003(2) -0.008(2) -0.004(3)
C4 0.013(2) 0.024(2) 0.020(2) 0.0053(19) -0.0001(17) -0.0008(17)
C5 0.021(2) 0.030(3) 0.044(4) 0.002(2) 0.001(2) 0.003(2)
C6 0.017(2) 0.027(3) 0.032(3) -0.002(2) 0.009(2) 0.0032(19)
C7 0.027(3) 0.040(3) 0.048(4) 0.011(3) 0.008(3) -0.007(2)
C8 0.032(3) 0.032(3) 0.016(2) -0.001(2) 0.004(2) 0.003(2)
C9 0.043(3) 0.033(3) 0.025(3) 0.005(2) 0.006(3) 0.004(3)
C10 0.055(4) 0.035(3) 0.023(3) -0.008(2) 0.011(3) 0.005(3)
C109 0.176(6) 0.135(5) 0.131(5) 0.009(3) -0.001(4) -0.044(4)
C11 0.027(3) 0.020(2) 0.036(3) 0.003(2) -0.004(2) -0.008(2)
C12 0.044(4) 0.023(3) 0.052(4) 0.002(3) -0.013(3) -0.012(2)
C112 0.176(6) 0.135(5) 0.131(5) 0.009(3) -0.001(4) -0.044(4)
C111 0.176(6) 0.135(5) 0.131(5) 0.009(3) -0.001(4) -0.044(4)
C110 0.176(6) 0.135(5) 0.131(5) 0.009(3) -0.001(4) -0.044(4)
C13 0.052(4) 0.025(3) 0.048(4) 0.015(3) -0.016(3) -0.017(3)
C14 0.028(3) 0.031(3) 0.032(3) -0.015(2) -0.001(2) 0.003(2)
O14 0.032(2) 0.029(2) 0.083(4) 0.013(2) 0.007(2) 0.0065(18)
C15 0.032(3) 0.029(3) 0.061(5) -0.016(3) -0.006(3) 0.009(2)
C16 0.028(3) 0.047(4) 0.041(4) -0.016(3) 0.003(3) 0.008(3)
C17 0.024(2) 0.019(2) 0.026(3) -0.0004(19) -0.004(2) -0.0030(18)
O17 0.0255(19) 0.035(2) 0.0241(19) -0.0024(16) 0.0003(15) -0.0044(16)
C18 0.020(2) 0.025(2) 0.018(2) -0.0009(19) -0.0029(19) 0.0029(18)
O18 0.033(2) 0.050(3) 0.029(2) -0.0026(19) -0.0024(18) 0.0051(19)
C19 0.025(3) 0.032(3) 0.029(3) 0.000(2) -0.005(2) 0.000(2)
O19 0.056(3) 0.033(2) 0.032(2) -0.0028(18) 0.015(2) -0.004(2)
C20 0.022(3) 0.046(3) 0.030(3) -0.008(3) -0.013(2) 0.004(2)
O20 0.050(3) 0.032(2) 0.039(3) -0.0040(19) 0.009(2) -0.003(2)
C21 0.025(3) 0.025(2) 0.021(2) 0.004(2) -0.004(2) 0.001(2)
C22 0.030(3) 0.044(3) 0.028(3) 0.006(3) -0.009(2) 0.012(3)
C23 0.028(3) 0.027(3) 0.027(3) 0.006(2) 0.002(2) 0.008(2)
C24 0.018(2) 0.015(2) 0.027(3) 0.0004(19) 0.0018(19) 0.0022(17)
C25 0.018(2) 0.013(2) 0.028(3) 0.0001(18) 0.0018(19) 0.0053(17)
C26 0.018(2) 0.024(2) 0.018(2) 0.0011(19) 0.0005(18) 0.0057(18)
C27 0.028(3) 0.017(2) 0.031(3) -0.004(2) 0.003(2) 0.0058(19)
C28 0.043(3) 0.013(2) 0.045(4) -0.002(2) 0.006(3) 0.002(2)
C29 0.034(3) 0.015(2) 0.049(4) 0.006(2) 0.005(3) -0.003(2)
C30 0.018(2) 0.017(2) 0.022(2) -0.0024(18) 0.0050(19) -0.0005(17)
C31 0.036(3) 0.033(3) 0.021(3) 0.008(2) 0.007(2) -0.002(2)
C32 0.026(3) 0.030(3) 0.027(3) -0.001(2) 0.010(2) -0.001(2)
C33 0.020(2) 0.023(2) 0.022(2) -0.0010(19) 0.0034(19) -0.0017(18)
C34 0.018(2) 0.019(2) 0.016(2) 0.0003(17) 0.0018(18) -0.0026(17)
C35 0.031(3) 0.027(3) 0.034(3) 0.011(2) 0.003(2) 0.007(2)
C36 0.016(2) 0.024(2) 0.030(3) 0.008(2) -0.002(2) 0.0064(19)
C37 0.020(2) 0.030(3) 0.045(4) 0.006(3) 0.002(2) 0.001(2)
C38 0.018(2) 0.040(3) 0.022(3) 0.013(2) -0.001(2) -0.002(2)
C39 0.024(3) 0.053(4) 0.034(3) 0.018(3) 0.000(2) -0.002(3)
C40 0.019(3) 0.056(4) 0.035(3) 0.015(3) -0.005(2) -0.005(3)
C41 0.017(2) 0.026(2) 0.025(3) 0.008(2) 0.004(2) -0.0040(19)
C42 0.024(2) 0.026(2) 0.027(3) 0.001(2) -0.004(2) -0.011(2)
C43 0.053(4) 0.027(3) 0.025(3) 0.002(2) -0.013(3) -0.001(3)
C44 0.056(4) 0.053(4) 0.044(4) 0.003(3) -0.023(4) -0.017(4)
C45 0.047(4) 0.038(3) 0.024(3) -0.006(2) -0.001(3) 0.004(3)
C46 0.031(3) 0.044(4) 0.051(4) 0.013(3) -0.012(3) -0.020(3)
C47 0.056(5) 0.049(4) 0.075(6) 0.020(4) -0.023(4) -0.037(4)
C48 0.024(3) 0.087(6) 0.089(7) 0.039(5) -0.008(4) -0.025(4)
C49 0.016(2) 0.022(2) 0.019(2) 0.0002(18) -0.0027(18) -0.0003(17)
C50 0.025(2) 0.026(2) 0.021(2) 0.002(2) 0.000(2) -0.002(2)
C51 0.036(3) 0.023(2) 0.027(3) 0.002(2) -0.003(2) 0.009(2)
C52 0.030(3) 0.033(3) 0.026(3) 0.001(2) -0.005(2) 0.012(2)
C53 0.024(3) 0.032(3) 0.025(3) -0.004(2) -0.007(2) 0.002(2)
C54 0.017(2) 0.019(2) 0.023(2) 0.0003(19) 0.0026(19) 0.0010(17)
C55 0.019(2) 0.020(2) 0.018(2) -0.0036(18) -0.0011(18) -0.0005(17)
C56 0.013(2) 0.030(3) 0.025(3) -0.005(2) 0.0011(18) -0.0023(18)
C57 0.017(2) 0.027(2) 0.026(3) -0.005(2) 0.000(2) -0.0054(19)
C58 0.025(3) 0.028(3) 0.022(2) -0.010(2) 0.001(2) -0.004(2)
C59 0.021(2) 0.025(2) 0.019(2) -0.0027(19) 0.0042(19) -0.0032(19)
C60 0.014(2) 0.023(2) 0.017(2) -0.0020(18) 0.0000(17) -0.0036(17)
C61 0.012(2) 0.044(3) 0.025(3) -0.005(2) 0.0054(19) -0.001(2)
C62 0.016(2) 0.058(4) 0.038(3) -0.009(3) 0.004(2) 0.003(2)
C63 0.017(3) 0.069(5) 0.060(5) -0.014(4) 0.002(3) 0.003(3)
C64 0.039(4) 0.073(5) 0.057(5) -0.026(4) 0.015(3) 0.009(4)
C65 0.037(3) 0.060(4) 0.019(3) 0.001(3) 0.012(2) -0.009(3)
C66 0.055(4) 0.061(4) 0.024(3) 0.013(3) 0.000(3) -0.006(4)
C67 0.038(4) 0.082(6) 0.047(4) 0.010(4) 0.017(3) -0.013(4)
C68 0.012(2) 0.023(2) 0.019(2) -0.0048(19) 0.0013(17) -0.0028(17)
C69 0.013(2) 0.028(2) 0.032(3) -0.005(2) 0.001(2) -0.0003(19)
C70 0.017(2) 0.040(3) 0.030(3) -0.009(2) 0.008(2) 0.002(2)
C71 0.025(3) 0.037(3) 0.028(3) -0.006(2) 0.013(2) -0.005(2)
C72 0.021(2) 0.026(2) 0.023(3) 0.000(2) 0.003(2) -0.0040(19)
C73 0.017(2) 0.020(2) 0.019(2) -0.0051(18) 0.0024(18) -0.0017(17)
C74 0.026(3) 0.030(3) 0.043(4) 0.005(3) 0.005(3) 0.000(2)
C75 0.034(3) 0.038(3) 0.061(5) 0.000(3) 0.001(3) 0.014(3)
C76 0.032(3) 0.035(3) 0.052(4) -0.001(3) 0.003(3) -0.003(3)
C77 0.036(4) 0.104(7) 0.035(4) 0.008(4) 0.002(3) 0.008(4)
C78 0.037(4) 0.066(5) 0.044(4) -0.027(4) 0.000(3) -0.009(3)
C79 0.050(4) 0.043(4) 0.067(5) -0.020(4) 0.008(4) -0.004(3)
C81 0.104(8) 0.044(5) 0.099(8) -0.010(5) -0.050(7) 0.036(5)
C80 0.027(3) 0.020(2) 0.037(3) 0.006(2) 0.010(2) 0.008(2)
C82 0.037(3) 0.053(4) 0.048(4) 0.008(3) -0.009(3) 0.006(3)
C83 0.035(3) 0.045(3) 0.026(3) -0.006(3) -0.001(2) -0.009(3)
C84 0.030(3) 0.041(3) 0.026(3) -0.001(2) 0.000(2) -0.018(2)
C85 0.046(4) 0.037(3) 0.034(3) -0.001(3) -0.003(3) 0.008(3)
C86 0.068(5) 0.056(5) 0.053(5) -0.015(4) -0.019(4) 0.013(4)
C87 0.028(3) 0.047(4) 0.094(7) -0.004(4) -0.013(4) -0.007(3)
C88 0.025(3) 0.051(4) 0.091(6) 0.024(4) 0.008(4) 0.003(3)
C90 0.056(5) 0.108(8) 0.043(4) 0.015(5) 0.022(4) 0.018(5)
C89 0.024(2) 0.016(2) 0.020(2) -0.0007(18) 0.0072(19) 0.0000(18)
C91 0.176(6) 0.135(5) 0.131(5) 0.009(3) -0.001(4) -0.044(4)
C92 0.176(6) 0.135(5) 0.131(5) 0.009(3) -0.001(4) -0.044(4)
C93 0.176(6) 0.135(5) 0.131(5) 0.009(3) -0.001(4) -0.044(4)
C94 0.176(6) 0.135(5) 0.131(5) 0.009(3) -0.001(4) -0.044(4)
C95 0.176(6) 0.135(5) 0.131(5) 0.009(3) -0.001(4) -0.044(4)
C96 0.074(5) 0.048(4) 0.052(5) -0.013(4) 0.039(4) -0.017(4)
C97 0.056(4) 0.035(3) 0.040(4) 0.011(3) 0.005(3) -0.013(3)
C98 0.059(4) 0.029(3) 0.047(4) 0.000(3) 0.004(3) -0.013(3)
C99 0.067(5) 0.045(4) 0.045(4) -0.014(3) 0.009(4) 0.005(4)
C100 0.043(4) 0.062(5) 0.044(4) -0.005(4) 0.011(3) -0.018(3)
C101 0.047(4) 0.046(4) 0.023(3) 0.000(3) 0.009(3) -0.006(3)
C102 0.046(4) 0.039(3) 0.031(3) -0.002(3) -0.003(3) -0.004(3)
C103 0.036(4) 0.086(6) 0.047(4) -0.022(4) 0.003(3) -0.018(4)
C104 0.041(4) 0.046(4) 0.132(9) 0.046(5) 0.008(5) 0.001(3)
C106 0.027(3) 0.034(3) 0.093(6) 0.000(4) 0.001(4) 0.008(3)
C105 0.176(6) 0.135(5) 0.131(5) 0.009(3) -0.001(4) -0.044(4)
C107 0.036(4) 0.055(4) 0.060(5) -0.012(4) 0.007(3) 0.010(3)
C108 0.053(4) 0.053(4) 0.047(4) -0.003(3) 0.016(3) -0.019(4)

loop_
_atom_type_symbol
_atom_type_description
_atom_type_scat_dispersion_real
_atom_type_scat_dispersion_imag
_atom_type_scat_source
C C 0.0033 0.0016 'International Tables Vol C Tables 4.2.6.8 and 6.1.1.4'
H H 0.0000 0.0000 'International Tables Vol C Tables 4.2.6.8 and 6.1.1.4'
N N 0.0061 0.0033 'International Tables Vol C Tables 4.2.6.8 and 6.1.1.4'
P P 0.1023 0.0942 'International Tables Vol C Tables 4.2.6.8 and 6.1.1.4'
K K 0.2009 0.2494 'International Tables Vol C Tables 4.2.6.8 and 6.1.1.4'
Co Co 0.3494 0.9721 'International Tables Vol C Tables 4.2.6.8 and 6.1.1.4'
Al Al 0.0645 0.0514 'International Tables Vol C Tables 4.2.6.8 and 6.1.1.4'
Li Li -0.0003 0.0001 'International Tables Vol C Tables 4.2.6.8 and 6.1.1.4'
O O 0.0106 0.0060 'International Tables Vol C Tables 4.2.6.8 and 6.1.1.4'

loop_
_geom_angle_atom_site_label_1
_geom_angle_atom_site_label_2
_geom_angle_atom_site_label_3
_geom_angle
P2 Co1 P3 117.38(6)
P2 Co1 P4 119.56(6)
P3 Co1 P4 118.93(5)
P2 Co1 Al5 82.50(5)
P3 Co1 Al5 83.82(5)
P4 Co1 Al5 83.32(5)
O13 Li1 O14 162.1(5)
O13 Li1 O10 96.8(4)
O14 Li1 O10 94.1(4)
O13 Li1 O9 97.5(4)
O14 Li1 O9 98.8(4)
O10 Li1 O9 77.3(3)
O13 Li1 O11 88.2(4)
O14 Li1 O11 76.1(3)
O10 Li1 O11 98.8(4)
O9 Li1 O11 173.4(5)
O13 Li1 O12 78.5(3)
O14 Li1 O12 94.3(4)
O10 Li1 O12 164.6(5)
O9 Li1 O12 88.7(4)
O11 Li1 O12 95.7(4)
P6 Co2 P7 117.41(7)
P6 Co2 P5 120.10(7)
P7 Co2 P5 118.68(6)
P6 Co2 Al6 83.80(5)
P7 Co2 Al6 83.72(5)
P5 Co2 Al6 82.94(5)
O15 Li2 O16 77.4(3)
O15 Li2 O20 95.2(4)
O16 Li2 O20 101.4(4)
O15 Li2 O18 171.1(5)
O16 Li2 O18 94.2(4)
O20 Li2 O18 89.2(4)
O15 Li2 O19 91.6(4)
O16 Li2 O19 168.8(5)
O20 Li2 O19 77.2(3)
O18 Li2 O19 96.9(4)
O15 Li2 O17 99.0(4)
O16 Li2 O17 93.0(4)
O20 Li2 O17 161.6(5)
O18 Li2 O17 78.3(3)
O19 Li2 O17 90.8(3)
C17 P2 C11 96.9(2)
C17 P2 C14 96.8(3)
C11 P2 C14 100.8(3)
C17 P2 Co1 117.70(17)
C11 P2 Co1 116.56(19)
C14 P2 Co1 123.26(18)
C6 P3 C89 96.6(2)
C6 P3 C8 100.0(3)
C89 P3 C8 97.2(2)
C6 P3 Co1 124.30(18)
C89 P3 Co1 115.96(16)
C8 P3 Co1 117.63(18)
C4 P4 C1 97.1(2)
C4 P4 C36 96.7(2)
C1 P4 C36 101.0(2)
C4 P4 Co1 116.48(16)
C1 P4 Co1 123.59(18)
C36 P4 Co1 117.00(17)
C42 P5 C43 96.9(3)
C42 P5 C46 97.0(3)
C43 P5 C46 100.7(3)
C42 P5 Co2 116.65(17)
C43 P5 Co2 123.74(19)
C46 P5 Co2 116.9(3)
N2 Al5 N4 114.40(19)
N2 Al5 N1 115.26(19)
N4 Al5 N1 114.89(18)
N2 Al5 N3 76.69(16)
N4 Al5 N3 77.00(16)
N1 Al5 N3 76.32(16)
N2 Al5 Co1 103.76(13)
N4 Al5 Co1 103.14(13)
N1 Al5 Co1 103.10(13)
N3 Al5 Co1 179.39(12)
C61 P6 C65 98.1(3)
C61 P6 C62 97.3(3)
C65 P6 C62 101.5(3)
C61 P6 Co2 117.12(18)
C65 P6 Co2 121.9(2)
C62 P6 Co2 116.6(2)
N7 Al6 N10 114.90(19)
N7 Al6 N8 115.63(19)
N10 Al6 N8 114.6(2)
N7 Al6 N9 77.03(16)
N10 Al6 N9 76.96(16)
N8 Al6 N9 76.78(16)
N7 Al6 Co2 102.84(13)
N10 Al6 Co2 103.05(13)
N8 Al6 Co2 103.34(13)
N9 Al6 Co2 179.86(15)
C34 N1 C4 116.2(4)
C34 N1 Al5 119.8(3)
C4 N1 Al5 120.8(3)
C18 N2 C17 116.2(4)
C18 N2 Al5 119.5(3)
C17 N2 Al5 120.8(3)
C30 N3 C24 115.0(4)
C30 N3 C26 114.7(4)
C24 N3 C26 113.0(4)
C30 N3 Al5 104.5(3)
C24 N3 Al5 103.7(3)
C26 N3 Al5 104.3(3)
C25 N4 C89 116.4(4)
C25 N4 Al5 120.2(3)
C89 N4 Al5 120.7(3)
C73 N7 C41 116.2(4)
C73 N7 Al6 119.3(3)
C41 N7 Al6 121.5(3)
C38 P7 C41 97.6(2)
C38 P7 C74 100.6(3)
C41 P7 C74 95.9(3)
C38 P7 Co2 116.19(18)
C41 P7 Co2 116.35(16)
C74 P7 Co2 125.1(2)
C49 N8 C42 117.0(4)
C49 N8 Al6 119.4(3)
C42 N8 Al6 120.3(3)
C55 N9 C68 115.0(4)
C55 N9 C54 113.5(4)
C68 N9 C54 114.5(4)
C55 N9 Al6 103.8(3)
C68 N9 Al6 104.0(3)
C54 N9 Al6 104.2(3)
C90 O9 C88 113.0(6)
C90 O9 Li1 126.0(6)
C88 O9 Li1 111.9(5)
C60 N10 C61 116.5(4)
C60 N10 Al6 119.2(3)
C61 N10 Al6 121.0(3)
C86 O10 C87 111.3(6)
C86 O10 Li1 119.3(5)
C87 O10 Li1 107.5(5)
C107 O11 C108 111.1(6)
C107 O11 Li1 114.7(5)
C108 O11 Li1 128.9(5)
C78 O12 C77 110.6(6)
C78 O12 Li1 103.8(4)
C77 O12 Li1 131.8(5)
C81 O13 C79 111.9(6)
C81 O13 Li1 122.1(6)
C79 O13 Li1 112.9(5)
C103 O15 C102 111.7(6)
C103 O15 Li2 125.2(5)
C102 O15 Li2 114.4(4)
C101 O16 C100 112.5(5)
C101 O16 Li2 111.4(4)
C100 O16 Li2 125.6(5)
C3 C1 C2 111.1(5)
C3 C1 P4 114.4(4)
C2 C1 P4 109.7(3)
C3 C1 H1 107.1
C2 C1 H1 107.1
P4 C1 H1 107.1
C1 C2 H2A 109.5
C1 C2 H2B 109.5
H2A C2 H2B 109.5
C1 C2 H2C 109.5
H2A C2 H2C 109.5
H2B C2 H2C 109.5
C1 C3 H3A 109.5
C1 C3 H3B 109.5
H3A C3 H3B 109.5
C1 C3 H3C 109.5
H3A C3 H3C 109.5
H3B C3 H3C 109.5
N1 C4 P4 109.4(3)
N1 C4 H4A 109.8
P4 C4 H4A 109.8
N1 C4 H4B 109.8
P4 C4 H4B 109.8
H4A C4 H4B 108.2
C6 C5 H5A 109.5
C6 C5 H5B 109.5
H5A C5 H5B 109.5
C6 C5 H5C 109.5
H5A C5 H5C 109.5
H5B C5 H5C 109.5
C7 C6 C5 109.9(5)
C7 C6 P3 114.5(4)
C5 C6 P3 110.0(4)
C7 C6 H6 107.4
C5 C6 H6 107.4
P3 C6 H6 107.4
C6 C7 H7A 109.5
C6 C7 H7B 109.5
H7A C7 H7B 109.5
C6 C7 H7C 109.5
H7A C7 H7C 109.5
H7B C7 H7C 109.5
C10 C8 C9 109.6(5)
C10 C8 P3 116.3(4)
C9 C8 P3 114.0(4)
C10 C8 H8 105.3
C9 C8 H8 105.3
P3 C8 H8 105.3
C8 C9 H9A 109.5
C8 C9 H9B 109.5
H9A C9 H9B 109.5
C8 C9 H9C 109.5
H9A C9 H9C 109.5
H9B C9 H9C 109.5
C8 C10 H10A 109.5
C8 C10 H10B 109.5
H10A C10 H10B 109.5
C8 C10 H10C 109.5
H10A C10 H10C 109.5
H10B C10 H10C 109.5
C105 C109 C110 114.5(17)
C105 C109 H10D 108.6
C110 C109 H10D 108.6
C105 C109 H10E 108.6
C110 C109 H10E 108.6
H10D C109 H10E 107.6
C12 C11 C13 111.0(5)
C12 C11 P2 115.4(4)
C13 C11 P2 113.5(4)
C12 C11 H11 105.3
C13 C11 H11 105.3
P2 C11 H11 105.3
C11 C12 H12A 109.5
C11 C12 H12B 109.5
H12A C12 H12B 109.5
C11 C12 H12C 109.5
H12A C12 H12C 109.5
H12B C12 H12C 109.5
C110 C112 H1AA 109.5
C110 C112 H1AB 109.5
H1AA C112 H1AB 109.5
C110 C112 H1AC 109.5
H1AA C112 H1AC 109.5
H1AB C112 H1AC 109.5
C105 C111 H1BA 109.5
C105 C111 H1BB 109.5
H1BA C111 H1BB 109.5
C105 C111 H1BC 109.5
H1BA C111 H1BC 109.5
H1BB C111 H1BC 109.5
C109 C110 C112 120.9(15)
C109 C110 H11A 107.1
C112 C110 H11A 107.1
C109 C110 H11B 107.1
C112 C110 H11B 107.1
H11A C110 H11B 106.8
C11 C13 H13A 109.5
C11 C13 H13B 109.5
H13A C13 H13B 109.5
C11 C13 H13C 109.5
H13A C13 H13C 109.5
H13B C13 H13C 109.5
C15 C14 C16 111.3(5)
C15 C14 P2 113.2(5)
C16 C14 P2 110.1(4)
C15 C14 H14 107.3
C16 C14 H14 107.3
P2 C14 H14 107.3
C104 O14 C106 112.9(5)
C104 O14 Li1 125.6(6)
C106 O14 Li1 113.6(4)
C14 C15 H15A 109.5
C14 C15 H15B 109.5
H15A C15 H15B 109.5
C14 C15 H15C 109.5
H15A C15 H15C 109.5
H15B C15 H15C 109.5
C14 C16 H16A 109.5
C14 C16 H16B 109.5
H16A C16 H16B 109.5
C14 C16 H16C 109.5
H16A C16 H16C 109.5
H16B C16 H16C 109.5
N2 C17 P2 108.7(3)
N2 C17 H17A 109.9
P2 C17 H17A 109.9
N2 C17 H17B 109.9
P2 C17 H17B 109.9
H17A C17 H17B 108.3
C84 O17 C85 110.7(5)
C84 O17 Li2 108.3(4)
C85 O17 Li2 124.3(4)
N2 C18 C26 117.8(4)
N2 C18 C19 125.9(5)
C26 C18 C19 116.3(4)
C82 O18 C83 112.2(5)
C82 O18 Li2 125.5(5)
C83 O18 Li2 108.4(4)
C20 C19 C18 120.9(5)
C20 C19 H19 119.6
C18 C19 H19 119.6
C97 O19 C96 112.8(6)
C97 O19 Li2 111.1(5)
C96 O19 Li2 128.6(5)
C22 C20 C19 122.1(5)
C22 C20 H20 119.0
C19 C20 H20 119.0
C99 O20 C98 112.6(5)
C99 O20 Li2 124.6(5)
C98 O20 Li2 109.3(5)
C30 C21 C31 120.0(5)
C30 C21 H21 120.0
C31 C21 H21 120.0
C20 C22 C23 118.2(5)
C20 C22 H22 120.9
C23 C22 H22 120.9
C26 C23 C22 120.3(5)
C26 C23 H23 119.9
C22 C23 H23 119.9
C80 C24 C25 121.8(5)
C80 C24 N3 123.5(5)
C25 C24 N3 114.7(4)
N4 C25 C27 126.0(5)
N4 C25 C24 117.3(4)
C27 C25 C24 116.7(4)
C23 C26 C18 122.2(5)
C23 C26 N3 123.9(5)
C18 C26 N3 113.9(4)
C28 C27 C25 121.0(5)
C28 C27 H27 119.5
C25 C27 H27 119.5
C29 C28 C27 121.6(5)
C29 C28 H28 119.2
C27 C28 H28 119.2
C28 C29 C80 118.7(5)
C28 C29 H29 120.6
C80 C29 H29 120.6
C21 C30 C34 121.8(4)
C21 C30 N3 123.9(4)
C34 C30 N3 114.3(4)
C32 C31 C21 118.5(5)
C32 C31 H31 120.7
C21 C31 H31 120.7
C31 C32 C33 122.5(5)
C31 C32 H32 118.8
C33 C32 H32 118.8
C32 C33 C34 120.3(5)
C32 C33 H33 119.8
C34 C33 H33 119.8
N1 C34 C30 117.5(4)
N1 C34 C33 125.6(4)
C30 C34 C33 116.9(4)
C36 C35 H35A 109.5
C36 C35 H35B 109.5
H35A C35 H35B 109.5
C36 C35 H35C 109.5
H35A C35 H35C 109.5
H35B C35 H35C 109.5
C35 C36 C37 110.6(4)
C35 C36 P4 114.4(4)
C37 C36 P4 114.9(4)
C35 C36 H36 105.3
C37 C36 H36 105.3
P4 C36 H36 105.3
C36 C37 H37A 109.5
C36 C37 H37B 109.5
H37A C37 H37B 109.5
C36 C37 H37C 109.5
H37A C37 H37C 109.5
H37B C37 H37C 109.5
C39 C38 C40 109.6(4)
C39 C38 P7 115.3(4)
C40 C38 P7 115.2(4)
C39 C38 H38 105.2
C40 C38 H38 105.2
P7 C38 H38 105.2
C38 C39 H39A 109.5
C38 C39 H39B 109.5
H39A C39 H39B 109.5
C38 C39 H39C 109.5
H39A C39 H39C 109.5
H39B C39 H39C 109.5
C38 C40 H40A 109.5
C38 C40 H40B 109.5
H40A C40 H40B 109.5
C38 C40 H40C 109.5
H40A C40 H40C 109.5
H40B C40 H40C 109.5
N7 C41 P7 109.1(3)
N7 C41 H41A 109.9
P7 C41 H41A 109.9
N7 C41 H41B 109.9
P7 C41 H41B 109.9
H41A C41 H41B 108.3
N8 C42 P5 109.8(4)
N8 C42 H42A 109.7
P5 C42 H42A 109.7
N8 C42 H42B 109.7
P5 C42 H42B 109.7
H42A C42 H42B 108.2
C45 C43 C44 109.8(5)
C45 C43 P5 111.3(4)
C44 C43 P5 112.6(5)
C45 C43 H43 107.6
C44 C43 H43 107.6
P5 C43 H43 107.6
C43 C44 H44A 109.5
C43 C44 H44B 109.5
H44A C44 H44B 109.5
C43 C44 H44C 109.5
H44A C44 H44C 109.5
H44B C44 H44C 109.5
C43 C45 H45A 109.5
C43 C45 H45B 109.5
H45A C45 H45B 109.5
C43 C45 H45C 109.5
H45A C45 H45C 109.5
H45B C45 H45C 109.5
C47 C46 C48 111.5(6)
C47 C46 P5 115.8(6)
C48 C46 P5 113.0(5)
C47 C46 H46 105.1
C48 C46 H46 105.1
P5 C46 H46 105.1
C46 C47 H47A 109.5
C46 C47 H47B 109.5
H47A C47 H47B 109.5
C46 C47 H47C 109.5
H47A C47 H47C 109.5
H47B C47 H47C 109.5
C46 C48 H48A 109.5
C46 C48 H48B 109.5
H48A C48 H48B 109.5
C46 C48 H48C 109.5
H48A C48 H48C 109.5
H48B C48 H48C 109.5
N8 C49 C50 126.5(4)
N8 C49 C54 116.8(4)
C50 C49 C54 116.8(4)
C51 C50 C49 121.1(5)
C51 C50 H50 119.5
C49 C50 H50 119.5
C52 C51 C50 121.7(5)
C52 C51 H51 119.1
C50 C51 H51 119.1
C51 C52 C53 118.5(5)
C51 C52 H52 120.7
C53 C52 H52 120.7
C54 C53 C52 120.5(5)
C54 C53 H53 119.7
C52 C53 H53 119.7
C53 C54 C49 121.4(5)
C53 C54 N9 124.0(4)
C49 C54 N9 114.6(4)
C56 C55 C60 122.1(4)
C56 C55 N9 122.6(4)
C60 C55 N9 115.3(4)
C55 C56 C57 120.5(5)
C55 C56 H56 119.8
C57 C56 H56 119.8
C58 C57 C56 118.4(4)
C58 C57 H57 120.8
C56 C57 H57 120.8
C57 C58 C59 121.8(5)
C57 C58 H58 119.1
C59 C58 H58 119.1
C58 C59 C60 120.1(5)
C58 C59 H59 119.9
C60 C59 H59 119.9
N10 C60 C55 117.0(4)
N10 C60 C59 125.9(4)
C55 C60 C59 117.1(4)
N10 C61 P6 109.4(4)
N10 C61 H61A 109.8
P6 C61 H61A 109.8
N10 C61 H61B 109.8
P6 C61 H61B 109.8
H61A C61 H61B 108.2
C63 C62 C64 109.7(5)
C63 C62 P6 114.3(5)
C64 C62 P6 115.3(5)
C63 C62 H62 105.5
C64 C62 H62 105.5
P6 C62 H62 105.5
C62 C63 H63A 109.5
C62 C63 H63B 109.5
H63A C63 H63B 109.5
C62 C63 H63C 109.5
H63A C63 H63C 109.5
H63B C63 H63C 109.5
C62 C64 H64A 109.5
C62 C64 H64B 109.5
H64A C64 H64B 109.5
C62 C64 H64C 109.5
H64A C64 H64C 109.5
H64B C64 H64C 109.5
C67 C65 C66 111.9(7)
C67 C65 P6 112.9(5)
C66 C65 P6 108.9(4)
C67 C65 H65 107.6
C66 C65 H65 107.6
P6 C65 H65 107.6
C65 C66 H66A 109.5
C65 C66 H66B 109.5
H66A C66 H66B 109.5
C65 C66 H66C 109.5
H66A C66 H66C 109.5
H66B C66 H66C 109.5
C65 C67 H67A 109.5
C65 C67 H67B 109.5
H67A C67 H67B 109.5
C65 C67 H67C 109.5
H67A C67 H67C 109.5
H67B C67 H67C 109.5
C69 C68 C73 121.5(5)
C69 C68 N9 124.1(5)
C73 C68 N9 114.4(4)
C68 C69 C70 121.0(5)
C68 C69 H69 119.5
C70 C69 H69 119.5
C69 C70 C71 118.4(5)
C69 C70 H70 120.8
C71 C70 H70 120.8
C70 C71 C72 121.2(5)
C70 C71 H71 119.4
C72 C71 H71 119.4
C71 C72 C73 120.7(5)
C71 C72 H72 119.7
C73 C72 H72 119.7
N7 C73 C72 125.7(5)
N7 C73 C68 117.2(4)
C72 C73 C68 117.1(4)
C76 C74 C75 109.7(6)
C76 C74 P7 110.4(4)
C75 C74 P7 113.6(4)
C76 C74 H74 107.7
C75 C74 H74 107.7
P7 C74 H74 107.7
C74 C75 H75A 109.5
C74 C75 H75B 109.5
H75A C75 H75B 109.5
C74 C75 H75C 109.5
H75A C75 H75C 109.5
H75B C75 H75C 109.5
C74 C76 H76A 109.5
C74 C76 H76B 109.5
H76A C76 H76B 109.5
C74 C76 H76C 109.5
H76A C76 H76C 109.5
H76B C76 H76C 109.5
O12 C77 H77A 109.5
O12 C77 H77B 109.5
H77A C77 H77B 109.5
O12 C77 H77C 109.5
H77A C77 H77C 109.5
H77B C77 H77C 109.5
O12 C78 C79 107.6(6)
O12 C78 H78A 110.2
C79 C78 H78A 110.2
O12 C78 H78B 110.2
C79 C78 H78B 110.2
H78A C78 H78B 108.5
O13 C79 C78 108.5(6)
O13 C79 H79A 110.0
C78 C79 H79A 110.0
O13 C79 H79B 110.0
C78 C79 H79B 110.0
H79A C79 H79B 108.4
O13 C81 H81A 120.0
O13 C81 H81B 120.0
H81A C81 H81B 120.0
C24 C80 C29 120.2(5)
C24 C80 H80 119.9
C29 C80 H80 119.9
O18 C82 H82A 109.5
O18 C82 H82B 109.5
H82A C82 H82B 109.5
O18 C82 H82C 109.5
H82A C82 H82C 109.5
H82B C82 H82C 109.5
O18 C83 C84 108.2(5)
O18 C83 H83A 110.1
C84 C83 H83A 110.1
O18 C83 H83B 110.1
C84 C83 H83B 110.1
H83A C83 H83B 108.4
O17 C84 C83 108.3(5)
O17 C84 H84A 110.0
C83 C84 H84A 110.0
O17 C84 H84B 110.0
C83 C84 H84B 110.0
H84A C84 H84B 108.4
O17 C85 H85A 109.5
O17 C85 H85B 109.5
H85A C85 H85B 109.5
O17 C85 H85C 109.5
H85A C85 H85C 109.5
H85B C85 H85C 109.5
O10 C86 H86A 109.5
O10 C86 H86B 109.5
H86A C86 H86B 109.5
O10 C86 H86C 109.5
H86A C86 H86C 109.5
H86B C86 H86C 109.5
O10 C87 C88 107.8(6)
O10 C87 H87A 110.1
C88 C87 H87A 110.1
O10 C87 H87B 110.1
C88 C87 H87B 110.1
H87A C87 H87B 108.5
O9 C88 C87 107.7(6)
O9 C88 H88A 110.2
C87 C88 H88A 110.2
O9 C88 H88B 110.2
C87 C88 H88B 110.2
H88A C88 H88B 108.5
O9 C90 H90A 109.5
O9 C90 H90B 109.5
H90A C90 H90B 109.5
O9 C90 H90C 109.5
H90A C90 H90C 109.5
H90B C90 H90C 109.5
N4 C89 P3 109.9(3)
N4 C89 H89A 109.7
P3 C89 H89A 109.7
N4 C89 H89B 109.7
P3 C89 H89B 109.7
H89A C89 H89B 108.2
C92 C91 H91A 109.5
C92 C91 H91B 109.5
H91A C91 H91B 109.5
C92 C91 H91C 109.5
H91A C91 H91C 109.5
H91B C91 H91C 109.5
C91 C92 C93 115.4(15)
C91 C92 H92A 108.4
C93 C92 H92A 108.4
C91 C92 H92B 108.4
C93 C92 H92B 108.4
H92A C92 H92B 107.5
C94 C93 C92 110.8(15)
C94 C93 H93A 109.5
C92 C93 H93A 109.5
C94 C93 H93B 109.5
C92 C93 H93B 109.5
H93A C93 H93B 108.1
C93 C94 C95 106.7(16)
C93 C94 H94A 110.4
C95 C94 H94A 110.4
C93 C94 H94B 110.4
C95 C94 H94B 110.4
H94A C94 H94B 108.6
C94 C95 H95A 109.5
C94 C95 H95B 109.5
H95A C95 H95B 109.5
C94 C95 H95C 109.5
H95A C95 H95C 109.5
H95B C95 H95C 109.5
O19 C96 H96A 109.5
O19 C96 H96B 109.5
H96A C96 H96B 109.5
O19 C96 H96C 109.5
H96A C96 H96C 109.5
H96B C96 H96C 109.5
O19 C97 C98 109.5(5)
O19 C97 H97A 109.8
C98 C97 H97A 109.8
O19 C97 H97B 109.8
C98 C97 H97B 109.8
H97A C97 H97B 108.2
O20 C98 C97 108.9(5)
O20 C98 H98A 109.9
C97 C98 H98A 109.9
O20 C98 H98B 109.9
C97 C98 H98B 109.9
H98A C98 H98B 108.3
O20 C99 H99A 109.5
O20 C99 H99B 109.5
H99A C99 H99B 109.5
O20 C99 H99C 109.5
H99A C99 H99C 109.5
H99B C99 H99C 109.5
O16 C100 H10F 109.5
O16 C100 H10G 109.5
H10F C100 H10G 109.5
O16 C100 H10H 109.5
H10F C100 H10H 109.5
H10G C100 H10H 109.5
O16 C101 C102 107.4(5)
O16 C101 H10I 110.2
C102 C101 H10I 110.2
O16 C101 H10J 110.2
C102 C101 H10J 110.2
H10I C101 H10J 108.5
O15 C102 C101 107.5(5)
O15 C102 H10K 110.2
C101 C102 H10K 110.2
O15 C102 H10L 110.2
C101 C102 H10L 110.2
H10K C102 H10L 108.5
O15 C103 H10M 109.5
O15 C103 H10N 109.5
H10M C103 H10N 109.5
O15 C103 H10O 109.5
H10M C103 H10O 109.5
H10N C103 H10O 109.5
O14 C104 H10P 109.5
O14 C104 H10Q 109.5
H10P C104 H10Q 109.5
O14 C104 H10R 109.5
H10P C104 H10R 109.5
H10Q C104 H10R 109.5
O14 C106 C107 109.7(6)
O14 C106 H10S 109.7
C107 C106 H10S 109.7
O14 C106 H10T 109.7
C107 C106 H10T 109.7
H10S C106 H10T 108.2
C109 C105 C111 127(2)
C109 C105 H105 116.3
C111 C105 H105 116.3
O11 C107 C106 110.5(6)
O11 C107 H10U 109.5
C106 C107 H10U 109.5
O11 C107 H10V 109.5
C106 C107 H10V 109.5
H10U C107 H10V 108.1
O11 C108 H10W 109.5
O11 C108 H10X 109.5
H10W C108 H10X 109.5
O11 C108 H10Y 109.5
H10W C108 H10Y 109.5
H10X C108 H10Y 109.5

loop_
_geom_bond_atom_site_label_1
_geom_bond_atom_site_label_2
_geom_bond_distance
Co1 P2 2.1402(14)
Co1 P3 2.1464(14)
Co1 P4 2.1472(14)
Co1 Al5 2.4694(15)
Li1 O13 2.078(9)
Li1 O14 2.101(9)
Li1 O10 2.153(10)
Li1 O9 2.163(10)
Li1 O11 2.168(10)
Li1 O12 2.205(10)
Co2 P6 2.1417(16)
Co2 P7 2.1427(15)
Co2 P5 2.1479(17)
Co2 Al6 2.4720(15)
Li2 O15 2.095(9)
Li2 O16 2.119(10)
Li2 O20 2.162(10)
Li2 O18 2.167(9)
Li2 O19 2.179(9)
Li2 O17 2.183(9)
P2 C17 1.866(5)
P2 C11 1.886(5)
P2 C14 1.886(6)
P3 C6 1.874(5)
P3 C89 1.876(5)
P3 C8 1.882(5)
P4 C4 1.864(5)
P4 C1 1.881(5)
P4 C36 1.897(5)
P5 C42 1.866(6)
P5 C43 1.875(7)
P5 C46 1.904(6)
Al5 N2 1.902(4)
Al5 N4 1.905(4)
Al5 N1 1.906(4)
Al5 N3 2.337(4)
P6 C61 1.869(5)
P6 C65 1.886(6)
P6 C62 1.901(6)
Al6 N7 1.905(4)
Al6 N10 1.912(4)
Al6 N8 1.916(4)
Al6 N9 2.324(4)
N1 C34 1.363(6)
N1 C4 1.454(6)
N2 C18 1.374(6)
N2 C17 1.448(6)
N3 C30 1.444(6)
N3 C24 1.462(6)
N3 C26 1.467(6)
N4 C25 1.363(6)
N4 C89 1.457(6)
N7 C73 1.369(6)
N7 C41 1.452(6)
P7 C38 1.872(5)
P7 C41 1.881(5)
P7 C74 1.889(6)
N8 C49 1.367(6)
N8 C42 1.445(6)
N9 C55 1.449(6)
N9 C68 1.449(6)
N9 C54 1.457(6)
O9 C90 1.404(10)
O9 C88 1.445(9)
N10 C60 1.369(6)
N10 C61 1.463(6)
O10 C86 1.398(9)
O10 C87 1.424(9)
O11 C107 1.397(8)
O11 C108 1.408(9)
O12 C78 1.425(9)
O12 C77 1.435(9)
O13 C81 1.398(9)
O13 C79 1.436(9)
O15 C103 1.412(8)
O15 C102 1.416(8)
O16 C101 1.426(8)
O16 C100 1.427(8)
C1 C3 1.520(8)
C1 C2 1.537(8)
C1 H1 1.0000
C2 H2A 0.9800
C2 H2B 0.9800
C2 H2C 0.9800
C3 H3A 0.9800
C3 H3B 0.9800
C3 H3C 0.9800
C4 H4A 0.9900
C4 H4B 0.9900
C5 C6 1.534(8)
C5 H5A 0.9800
C5 H5B 0.9800
C5 H5C 0.9800
C6 C7 1.531(8)
C6 H6 1.0000
C7 H7A 0.9800
C7 H7B 0.9800
C7 H7C 0.9800
C8 C10 1.533(8)
C8 C9 1.541(8)
C8 H8 1.0000
C9 H9A 0.9800
C9 H9B 0.9800
C9 H9C 0.9800
C10 H10A 0.9800
C10 H10B 0.9800
C10 H10C 0.9800
C109 C105 1.434(17)
C109 C110 1.49(2)
C109 H10D 0.9900
C109 H10E 0.9900
C11 C12 1.534(8)
C11 C13 1.535(8)
C11 H11 1.0000
C12 H12A 0.9800
C12 H12B 0.9800
C12 H12C 0.9800
C112 C110 1.51(2)
C112 H1AA 0.9800
C112 H1AB 0.9800
C112 H1AC 0.9800
C111 C105 1.413(17)
C111 H1BA 0.9800
C111 H1BB 0.9800
C111 H1BC 0.9800
C110 H11A 0.9900
C110 H11B 0.9900
C13 H13A 0.9800
C13 H13B 0.9800
C13 H13C 0.9800
C14 C15 1.519(8)
C14 C16 1.528(9)
C14 H14 1.0000
O14 C104 1.441(9)
O14 C106 1.441(8)
C15 H15A 0.9800
C15 H15B 0.9800
C15 H15C 0.9800
C16 H16A 0.9800
C16 H16B 0.9800
C16 H16C 0.9800
C17 H17A 0.9900
C17 H17B 0.9900
O17 C84 1.430(6)
O17 C85 1.433(7)
C18 C26 1.415(7)
C18 C19 1.421(7)
O18 C82 1.425(8)
O18 C83 1.446(8)
C19 C20 1.380(8)
C19 H19 0.9500
O19 C97 1.414(8)
O19 C96 1.415(8)
C20 C22 1.379(9)
C20 H20 0.9500
O20 C99 1.412(8)
O20 C98 1.416(8)
C21 C30 1.392(7)
C21 C31 1.409(8)
C21 H21 0.9500
C22 C23 1.414(8)
C22 H22 0.9500
C23 C26 1.374(7)
C23 H23 0.9500
C24 C80 1.376(7)
C24 C25 1.421(7)
C25 C27 1.405(7)
C27 C28 1.386(7)
C27 H27 0.9500
C28 C29 1.377(9)
C28 H28 0.9500
C29 C80 1.405(8)
C29 H29 0.9500
C30 C34 1.416(7)
C31 C32 1.374(8)
C31 H31 0.9500
C32 C33 1.385(7)
C32 H32 0.9500
C33 C34 1.421(7)
C33 H33 0.9500
C35 C36 1.514(7)
C35 H35A 0.9800
C35 H35B 0.9800
C35 H35C 0.9800
C36 C37 1.541(7)
C36 H36 1.0000
C37 H37A 0.9800
C37 H37B 0.9800
C37 H37C 0.9800
C38 C39 1.535(8)
C38 C40 1.546(7)
C38 H38 1.0000
C39 H39A 0.9800
C39 H39B 0.9800
C39 H39C 0.9800
C40 H40A 0.9800
C40 H40B 0.9800
C40 H40C 0.9800
C41 H41A 0.9900
C41 H41B 0.9900
C42 H42A 0.9900
C42 H42B 0.9900
C43 C45 1.524(10)
C43 C44 1.541(9)
C43 H43 1.0000
C44 H44A 0.9800
C44 H44B 0.9800
C44 H44C 0.9800
C45 H45A 0.9800
C45 H45B 0.9800
C45 H45C 0.9800
C46 C47 1.498(11)
C46 C48 1.537(10)
C46 H46 1.0000
C47 H47A 0.9800
C47 H47B 0.9800
C47 H47C 0.9800
C48 H48A 0.9800
C48 H48B 0.9800
C48 H48C 0.9800
C49 C50 1.407(7)
C49 C54 1.427(7)
C50 C51 1.389(7)
C50 H50 0.9500
C51 C52 1.373(8)
C51 H51 0.9500
C52 C53 1.412(8)
C52 H52 0.9500
C53 C54 1.377(7)
C53 H53 0.9500
C55 C56 1.376(7)
C55 C60 1.412(7)
C56 C57 1.405(7)
C56 H56 0.9500
C57 C58 1.388(7)
C57 H57 0.9500
C58 C59 1.396(7)
C58 H58 0.9500
C59 C60 1.420(7)
C59 H59 0.9500
C61 H61A 0.9900
C61 H61B 0.9900
C62 C63 1.521(8)
C62 C64 1.526(10)
C62 H62 1.0000
C63 H63A 0.9800
C63 H63B 0.9800
C63 H63C 0.9800
C64 H64A 0.9800
C64 H64B 0.9800
C64 H64C 0.9800
C65 C67 1.509(10)
C65 C66 1.528(10)
C65 H65 1.0000
C66 H66A 0.9800
C66 H66B 0.9800
C66 H66C 0.9800
C67 H67A 0.9800
C67 H67B 0.9800
C67 H67C 0.9800
C68 C69 1.386(7)
C68 C73 1.425(7)
C69 C70 1.396(8)
C69 H69 0.9500
C70 C71 1.401(8)
C70 H70 0.9500
C71 C72 1.407(8)
C71 H71 0.9500
C72 C73 1.408(7)
C72 H72 0.9500
C74 C76 1.530(9)
C74 C75 1.547(8)
C74 H74 1.0000
C75 H75A 0.9800
C75 H75B 0.9800
C75 H75C 0.9800
C76 H76A 0.9800
C76 H76B 0.9800
C76 H76C 0.9800
C77 H77A 0.9800
C77 H77B 0.9800
C77 H77C 0.9800
C78 C79 1.490(11)
C78 H78A 0.9900
C78 H78B 0.9900
C79 H79A 0.9900
C79 H79B 0.9900
C81 H81A 0.9500
C81 H81B 0.9500
C80 H80 0.9500
C82 H82A 0.9800
C82 H82B 0.9800
C82 H82C 0.9800
C83 C84 1.481(9)
C83 H83A 0.9900
C83 H83B 0.9900
C84 H84A 0.9900
C84 H84B 0.9900
C85 H85A 0.9800
C85 H85B 0.9800
C85 H85C 0.9800
C86 H86A 0.9800
C86 H86B 0.9800
C86 H86C 0.9800
C87 C88 1.490(13)
C87 H87A 0.9900
C87 H87B 0.9900
C88 H88A 0.9900
C88 H88B 0.9900
C90 H90A 0.9800
C90 H90B 0.9800
C90 H90C 0.9800
C89 H89A 0.9900
C89 H89B 0.9900
C91 C92 1.50(2)
C91 H91A 0.9800
C91 H91B 0.9800
C91 H91C 0.9800
C92 C93 1.59(2)
C92 H92A 0.9900
C92 H92B 0.9900
C93 C94 1.462(18)
C93 H93A 0.9900
C93 H93B 0.9900
C94 C95 1.52(2)
C94 H94A 0.9900
C94 H94B 0.9900
C95 H95A 0.9800
C95 H95B 0.9800
C95 H95C 0.9800
C96 H96A 0.9800
C96 H96B 0.9800
C96 H96C 0.9800
C97 C98 1.482(10)
C97 H97A 0.9900
C97 H97B 0.9900
C98 H98A 0.9900
C98 H98B 0.9900
C99 H99A 0.9800
C99 H99B 0.9800
C99 H99C 0.9800
C100 H10F 0.9800
C100 H10G 0.9800
C100 H10H 0.9800
C101 C102 1.513(10)
C101 H10I 0.9900
C101 H10J 0.9900
C102 H10K 0.9900
C102 H10L 0.9900
C103 H10M 0.9800
C103 H10N 0.9800
C103 H10O 0.9800
C104 H10P 0.9800
C104 H10Q 0.9800
C104 H10R 0.9800
C106 C107 1.470(12)
C106 H10S 0.9900
C106 H10T 0.9900
C105 H105 0.9500
C107 H10U 0.9900
C107 H10V 0.9900
C108 H10W 0.9800
C108 H10X 0.9800
C108 H10Y 0.9800

loop_
_geom_torsion_atom_site_label_1
_geom_torsion_atom_site_label_2
_geom_torsion_atom_site_label_3
_geom_torsion_atom_site_label_4
_geom_torsion
C4 P4 C1 C3 167.9(4)
C36 P4 C1 C3 69.6(5)
Co1 P4 C1 C3 -63.5(5)
C4 P4 C1 C2 -66.5(4)
C36 P4 C1 C2 -164.7(4)
Co1 P4 C1 C2 62.1(4)
C34 N1 C4 P4 173.6(3)
Al5 N1 C4 P4 13.9(5)
C1 P4 C4 N1 104.5(4)
C36 P4 C4 N1 -153.4(3)
Co1 P4 C4 N1 -28.7(4)
C89 P3 C6 C7 166.8(5)
C8 P3 C6 C7 68.2(5)
Co1 P3 C6 C7 -65.5(5)
C89 P3 C6 C5 -68.9(4)
C8 P3 C6 C5 -167.5(4)
Co1 P3 C6 C5 58.8(4)
C6 P3 C8 C10 39.1(5)
C89 P3 C8 C10 -58.9(5)
Co1 P3 C8 C10 176.7(4)
C6 P3 C8 C9 -90.0(5)
C89 P3 C8 C9 172.0(4)
Co1 P3 C8 C9 47.6(5)
C17 P2 C11 C12 -57.5(5)
C14 P2 C11 C12 40.8(5)
Co1 P2 C11 C12 176.8(4)
C17 P2 C11 C13 172.9(5)
C14 P2 C11 C13 -88.9(5)
Co1 P2 C11 C13 47.2(5)
C105 C109 C110 C112 -74(3)
C17 P2 C14 C15 169.2(4)
C11 P2 C14 C15 70.8(5)
Co1 P2 C14 C15 -61.2(5)
C17 P2 C14 C16 -65.6(4)
C11 P2 C14 C16 -164.0(4)
Co1 P2 C14 C16 64.0(5)
C18 N2 C17 P2 172.3(4)
Al5 N2 C17 P2 13.5(5)
C11 P2 C17 N2 -153.1(4)
C14 P2 C17 N2 105.1(4)
Co1 P2 C17 N2 -28.2(4)
C17 N2 C18 C26 178.1(5)
Al5 N2 C18 C26 -22.8(6)
C17 N2 C18 C19 -1.1(8)
Al5 N2 C18 C19 158.0(4)
N2 C18 C19 C20 -179.6(6)
C26 C18 C19 C20 1.2(8)
C18 C19 C20 C22 -0.2(10)
C19 C20 C22 C23 -0.2(9)
C20 C22 C23 C26 -0.4(9)
C30 N3 C24 C80 -48.1(6)
C26 N3 C24 C80 86.2(6)
Al5 N3 C24 C80 -161.5(4)
C30 N3 C24 C25 132.5(4)
C26 N3 C24 C25 -93.2(5)
Al5 N3 C24 C25 19.1(4)
C89 N4 C25 C27 -1.2(7)
Al5 N4 C25 C27 160.3(4)
C89 N4 C25 C24 179.4(4)
Al5 N4 C25 C24 -19.1(6)
C80 C24 C25 N4 176.4(5)
N3 C24 C25 N4 -4.2(6)
C80 C24 C25 C27 -3.1(7)
N3 C24 C25 C27 176.3(4)
C22 C23 C26 C18 1.4(8)
C22 C23 C26 N3 -178.2(5)
N2 C18 C26 C23 178.9(5)
C19 C18 C26 C23 -1.8(8)
N2 C18 C26 N3 -1.4(7)
C19 C18 C26 N3 177.9(5)
C30 N3 C26 C23 84.3(6)
C24 N3 C26 C23 -50.1(7)
Al5 N3 C26 C23 -162.1(4)
C30 N3 C26 C18 -95.4(5)
C24 N3 C26 C18 130.2(5)
Al5 N3 C26 C18 18.2(5)
N4 C25 C27 C28 -177.3(5)
C24 C25 C27 C28 2.1(8)
C25 C27 C28 C29 0.3(9)
C27 C28 C29 C80 -1.9(9)
C31 C21 C30 C34 2.4(8)
C31 C21 C30 N3 -178.2(5)
C24 N3 C30 C21 86.4(6)
C26 N3 C30 C21 -47.1(6)
Al5 N3 C30 C21 -160.6(4)
C24 N3 C30 C34 -94.2(5)
C26 N3 C30 C34 132.4(4)
Al5 N3 C30 C34 18.8(5)
C30 C21 C31 C32 -0.3(8)
C21 C31 C32 C33 -0.9(9)
C31 C32 C33 C34 0.1(8)
C4 N1 C34 C30 178.6(4)
Al5 N1 C34 C30 -21.4(6)
C4 N1 C34 C33 -1.4(7)
Al5 N1 C34 C33 158.5(4)
C21 C30 C34 N1 176.8(5)
N3 C30 C34 N1 -2.7(6)
C21 C30 C34 C33 -3.1(7)
N3 C30 C34 C33 177.4(4)
C32 C33 C34 N1 -178.0(5)
C32 C33 C34 C30 1.9(7)
C4 P4 C36 C35 172.1(4)
C1 P4 C36 C35 -89.2(4)
Co1 P4 C36 C35 47.8(5)
C4 P4 C36 C37 -58.4(5)
C1 P4 C36 C37 40.3(5)
Co1 P4 C36 C37 177.3(4)
C41 P7 C38 C39 -58.5(5)
C74 P7 C38 C39 39.0(5)
Co2 P7 C38 C39 177.1(4)
C41 P7 C38 C40 172.1(5)
C74 P7 C38 C40 -90.3(5)
Co2 P7 C38 C40 47.7(5)
C73 N7 C41 P7 172.8(3)
Al6 N7 C41 P7 12.7(5)
C38 P7 C41 N7 -151.8(4)
C74 P7 C41 N7 106.7(4)
Co2 P7 C41 N7 -27.5(4)
C49 N8 C42 P5 172.4(4)
Al6 N8 C42 P5 12.9(5)
C43 P5 C42 N8 104.8(4)
C46 P5 C42 N8 -153.5(4)
Co2 P5 C42 N8 -28.6(4)
C42 P5 C43 C45 -68.2(4)
C46 P5 C43 C45 -166.7(4)
Co2 P5 C43 C45 60.5(5)
C42 P5 C43 C44 168.0(5)
C46 P5 C43 C44 69.4(5)
Co2 P5 C43 C44 -63.4(5)
C42 N8 C49 C50 -2.6(8)
Al6 N8 C49 C50 157.0(4)
C42 N8 C49 C54 178.0(5)
Al6 N8 C49 C54 -22.4(6)
N8 C49 C50 C51 -177.8(5)
C54 C49 C50 C51 1.6(8)
C49 C50 C51 C52 -0.7(9)
C50 C51 C52 C53 -0.7(9)
C51 C52 C53 C54 1.1(9)
C52 C53 C54 C49 -0.1(8)
C52 C53 C54 N9 -179.6(5)
N8 C49 C54 C53 178.3(5)
C50 C49 C54 C53 -1.2(8)
N8 C49 C54 N9 -2.2(7)
C50 C49 C54 N9 178.3(4)
C55 N9 C54 C53 -49.0(7)
C68 N9 C54 C53 85.8(6)
Al6 N9 C54 C53 -161.3(4)
C55 N9 C54 C49 131.4(5)
C68 N9 C54 C49 -93.7(5)
Al6 N9 C54 C49 19.2(5)
C68 N9 C55 C56 -48.6(6)
C54 N9 C55 C56 85.9(6)
Al6 N9 C55 C56 -161.6(4)
C68 N9 C55 C60 132.4(4)
C54 N9 C55 C60 -93.1(5)
Al6 N9 C55 C60 19.4(5)
C60 C55 C56 C57 2.4(8)
N9 C55 C56 C57 -176.5(5)
C55 C56 C57 C58 -1.9(8)
C56 C57 C58 C59 0.5(8)
C57 C58 C59 C60 0.4(8)
C61 N10 C60 C55 179.2(5)
Al6 N10 C60 C55 -20.8(6)
C61 N10 C60 C59 -1.7(8)
Al6 N10 C60 C59 158.3(4)
C56 C55 C60 N10 177.7(5)
N9 C55 C60 N10 -3.3(7)
C56 C55 C60 C59 -1.5(7)
N9 C55 C60 C59 177.5(4)
C58 C59 C60 N10 -179.1(5)
C58 C59 C60 C55 0.1(7)
C60 N10 C61 P6 171.5(4)
Al6 N10 C61 P6 11.9(5)
C65 P6 C61 N10 106.5(4)
C62 P6 C61 N10 -150.7(4)
Co2 P6 C61 N10 -25.8(5)
C61 P6 C65 C67 168.4(5)
C62 P6 C65 C67 69.3(6)
Co2 P6 C65 C67 -62.5(6)
C61 P6 C65 C66 -66.7(5)
C62 P6 C65 C66 -165.8(5)
Co2 P6 C65 C66 62.4(5)
C55 N9 C68 C69 86.9(6)
C54 N9 C68 C69 -47.2(6)
Al6 N9 C68 C69 -160.3(4)
C55 N9 C68 C73 -92.3(5)
C54 N9 C68 C73 133.6(4)
Al6 N9 C68 C73 20.6(4)
C73 C68 C69 C70 4.3(8)
N9 C68 C69 C70 -174.8(5)
C68 C69 C70 C71 -1.3(8)
C69 C70 C71 C72 -1.3(8)
C70 C71 C72 C73 0.9(8)
C41 N7 C73 C72 0.1(7)
Al6 N7 C73 C72 160.6(4)
C41 N7 C73 C68 179.2(4)
Al6 N7 C73 C68 -20.2(6)
C71 C72 C73 N7 -178.9(5)
C71 C72 C73 C68 2.0(7)
C69 C68 C73 N7 176.3(4)
N9 C68 C73 N7 -4.6(6)
C69 C68 C73 C72 -4.5(7)
N9 C68 C73 C72 174.6(4)
C38 P7 C74 C76 -167.0(4)
C41 P7 C74 C76 -68.1(5)
Co2 P7 C74 C76 60.1(5)
C38 P7 C74 C75 69.3(5)
C41 P7 C74 C75 168.2(5)
Co2 P7 C74 C75 -63.6(5)
C77 O12 C78 C79 161.4(6)
Li1 O12 C78 C79 -52.9(6)
C81 O13 C79 C78 -173.1(8)
Li1 O13 C79 C78 -30.8(8)
O12 C78 C79 O13 57.5(8)
C25 C24 C80 C29 1.6(8)
N3 C24 C80 C29 -177.8(5)
C28 C29 C80 C24 1.0(9)
C82 O18 C83 C84 173.1(5)
Li2 O18 C83 C84 -44.1(6)
C85 O17 C84 C83 176.2(5)
Li2 O17 C84 C83 -44.4(6)
O18 C83 C84 O17 60.3(6)
C86 O10 C87 C88 174.7(6)
Li1 O10 C87 C88 -52.9(7)
C90 O9 C88 C87 179.3(7)
Li1 O9 C88 C87 -31.5(7)
O10 C87 C88 O9 56.4(8)
C25 N4 C89 P3 173.8(3)
Al5 N4 C89 P3 12.4(5)
C6 P3 C89 N4 106.0(4)
C8 P3 C89 N4 -152.9(4)
Co1 P3 C89 N4 -27.4(4)
C91 C92 C93 C94 -177.2(16)
C92 C93 C94 C95 178.0(14)
C96 O19 C97 C98 172.2(6)
Li2 O19 C97 C98 -35.2(7)
C99 O20 C98 C97 171.2(6)
Li2 O20 C98 C97 -46.0(7)
O19 C97 C98 O20 54.7(8)
C100 O16 C101 C102 -169.9(6)
Li2 O16 C101 C102 43.1(6)
C103 O15 C102 C101 -175.0(6)
Li2 O15 C102 C101 35.6(7)
O16 C101 C102 O15 -50.9(7)
C104 O14 C106 C107 -170.2(7)
Li1 O14 C106 C107 38.9(8)
C110 C109 C105 C111 175.8(17)
C108 O11 C107 C106 -175.7(6)
Li1 O11 C107 C106 27.7(8)
O14 C106 C107 O11 -42.8(8)
